data_4112050
loop_
_publ_author_name
'Santanu Banerjee'
'Louise Huebner'
'Michael D. Romanelli'
'G. Ajith Kumar'
'Richard E. Riman'
'Thomas J. Emge'
'John G. Brennan'

_publ_section_title
;
 Oxoselenido Clusters of the Lanthanides: Rational Introduction of Oxo
 Ligands and Near-IR Emission from Nd(III)
;
_journal_name_full 'Journal of the American Chemical Society'
_journal_page_first 15900
_journal_page_last 15906
_journal_paper_doi 10.1021/ja054261q
_journal_volume 127
_journal_year 2005
_chemical_formula_sum 'C148.96 H185.9 O15.24 Pr8 Se18'
_chemical_formula_weight 4768.74
_chemical_name_systematic
; 
 ? 
;
_space_group_IT_number 14
_symmetry_cell_setting monoclinic
_symmetry_space_group_name_Hall '-P 2ybc'
_symmetry_space_group_name_H-M 'P 1 21/c 1'
_atom_sites_solution_hydrogens geom
_atom_sites_solution_primary direct
_atom_sites_solution_secondary difmap
_audit_creation_method SHELXL-97
_cell_angle_alpha 90.00
_cell_angle_beta 91.403(2)
_cell_angle_gamma 90.00
_cell_formula_units_Z 2
_cell_length_a 16.8034(15)
_cell_length_b 16.7324(15)
_cell_length_c 28.875(3)
_cell_measurement_reflns_used 9005
_cell_measurement_temperature 100(2)
_cell_measurement_theta_max 30.38
_cell_measurement_theta_min 2.26
_cell_volume 8116.1(13)
_computing_cell_refinement 'Bruker SMART'
_computing_data_collection 'Bruker SMART'
_computing_data_reduction 'Bruker SAINT'
_computing_molecular_graphics 'Bruker SHELXTL'
_computing_publication_material 'Bruker SHELXTL'
_computing_structure_refinement 'SHELXL-97 (Sheldrick, 1997)'
_computing_structure_solution 'SHELXS-97 (Sheldrick, 1990)'
_diffrn_ambient_temperature 100(2)
_diffrn_measured_fraction_theta_full 0.967
_diffrn_measured_fraction_theta_max 0.967
_diffrn_measurement_device_type 'CCD area detector'
_diffrn_measurement_method 'phi and omega scans'
_diffrn_radiation_monochromator graphite
_diffrn_radiation_source 'fine-focus sealed tube'
_diffrn_radiation_type MoK\a
_diffrn_radiation_wavelength 0.71073
_diffrn_reflns_av_R_equivalents 0.0469
_diffrn_reflns_av_sigmaI/netI 0.0430
_diffrn_reflns_limit_h_max 22
_diffrn_reflns_limit_h_min -22
_diffrn_reflns_limit_k_max 22
_diffrn_reflns_limit_k_min -22
_diffrn_reflns_limit_l_max 38
_diffrn_reflns_limit_l_min -38
_diffrn_reflns_number 82721
_diffrn_reflns_theta_full 28.28
_diffrn_reflns_theta_max 28.28
_diffrn_reflns_theta_min 1.72
_diffrn_standards_decay_% 0
_diffrn_standards_interval_time 0
_diffrn_standards_number 0
_exptl_absorpt_coefficient_mu 6.444
_exptl_absorpt_correction_T_max 0.9999
_exptl_absorpt_correction_T_min 0.6407
_exptl_absorpt_correction_type multi-scan
_exptl_crystal_colour colourless
_exptl_crystal_density_diffrn 1.951
_exptl_crystal_description lathe
_exptl_crystal_F_000 4571
_exptl_crystal_size_max 0.14
_exptl_crystal_size_mid 0.13
_exptl_crystal_size_min 0.08
_refine_diff_density_max 2.644
_refine_diff_density_min -1.296
_refine_diff_density_rms 0.159
_refine_ls_extinction_method none
_refine_ls_goodness_of_fit_ref 0.856
_refine_ls_hydrogen_treatment mixed
_refine_ls_matrix_type full
_refine_ls_number_parameters 888
_refine_ls_number_reflns 20156
_refine_ls_number_restraints 1358
_refine_ls_restrained_S_all 0.853
_refine_ls_R_factor_all 0.0609
_refine_ls_R_factor_gt 0.0389
_refine_ls_shift/su_max 0.002
_refine_ls_shift/su_mean 0.000
_refine_ls_structure_factor_coef Fsqd
_refine_ls_weighting_details 'w=1/[\s^2^(Fo^2^)+(0.0500P)^2^+55.0000P] where P=(Fo^2^+2Fc^2^)/3'
_refine_ls_weighting_scheme calc
_refine_ls_wR_factor_gt 0.0913
_refine_ls_wR_factor_ref 0.0997
_reflns_number_gt 15215
_reflns_number_total 20156
_reflns_threshold_expression >2sigma(I)
_cod_data_source_file ja054261qsi20050628_122549.cif
_cod_data_source_block prsepho2
_cod_depositor_comments
;
The following automatic conversions were performed:

'_refine_ls_weighting_scheme' value 'calc
w=1/[\s^2^(Fo^2^)+(0.0500P)^2^+55.0000P] where P=(Fo^2^+2Fc^2^)/3'
was changed to 'calc'. New tag '_refine_ls_weighting_details' was
created. The value of the new tag was set to
'w=1/[\s^2^(Fo^2^)+(0.0500P)^2^+55.0000P] where P=(Fo^2^+2Fc^2^)/3'.

Automatic conversion script
Id: cif_fix_values 3143 2015-03-26 13:38:13Z robertas 
;
_cod_original_cell_volume 8116.2(13)
_cod_original_formula_sum 'C148.96 H185.90 O15.24 Pr8 Se18'
_cod_database_code 4112050

loop_
_symmetry_equiv_pos_as_xyz
'x, y, z'
'-x, y+1/2, -z+1/2'
'-x, -y, -z'
'x, -y-1/2, z-1/2'

loop_
_atom_site_label
_atom_site_type_symbol
_atom_site_fract_x
_atom_site_fract_y
_atom_site_fract_z
_atom_site_U_iso_or_equiv
_atom_site_adp_type
_atom_site_occupancy
_atom_site_calc_flag
_atom_site_refinement_flags
_atom_site_disorder_assembly
_atom_site_disorder_group
Pr1 Pr -0.243558(18) 0.456390(18) 0.088785(10) 0.02770(7) Uani 1 d . . .
Pr2 Pr 0.034881(17) 0.446068(16) 0.070708(9) 0.02225(6) Uani 1 d . . .
Pr3 Pr 0.154692(18) 0.635170(17) 0.042623(9) 0.02600(7) Uani 1 d . . .
Pr4 Pr -0.069558(18) 0.650936(16) 0.076314(9) 0.02567(7) Uani 1 d . . .
Se1 Se -0.11733(3) 0.50435(3) 0.021329(16) 0.02331(10) Uani 1 d . . .
Se2 Se -0.08732(3) 0.50961(3) 0.140765(17) 0.02628(11) Uani 1 d . . .
Se3 Se -0.25825(3) 0.63313(3) 0.073150(19) 0.03188(12) Uani 1 d . . .
Se4 Se -0.23488(4) 0.38635(4) 0.181169(19) 0.03787(14) Uani 1 d . . .
Se5 Se -0.31922(3) 0.41337(4) -0.003443(18) 0.03145(12) Uani 1 d . . .
Se6 Se -0.12469(3) 0.32289(3) 0.059137(18) 0.02848(11) Uani 1 d . . .
Se7 Se 0.19026(3) 0.50714(3) 0.114631(18) 0.02967(12) Uani 1 d . . .
Se8 Se 0.11761(3) 0.30867(3) 0.020479(17) 0.02967(12) Uani 1 d D . .
Se9 Se 0.05288(4) 0.78223(3) 0.06846(2) 0.03737(14) Uani 1 d . . .
O1 O 0.0429(2) 0.5828(2) 0.06801(11) 0.0236(7) Uani 1 d U . .
O2 O -0.3863(2) 0.4790(3) 0.10863(13) 0.0370(9) Uani 1 d DU . .
O3 O 0.0535(2) 0.3503(2) 0.13698(13) 0.0326(8) Uani 1 d U . .
O4 O 0.2535(3) 0.7264(3) 0.08343(15) 0.0449(10) Uani 1 d U . .
O5 O -0.1092(3) 0.7382(2) 0.14078(14) 0.0395(10) Uani 1 d U . .
C1 C -0.0541(3) 0.5203(3) 0.20489(17) 0.0285(11) Uani 1 d U . .
C2 C 0.0268(4) 0.5137(3) 0.21644(19) 0.0338(12) Uani 1 d U . .
H2 H 0.0644 0.5042 0.1930 0.041 Uiso 1 calc R . .
C3 C 0.0519(4) 0.5212(4) 0.2625(2) 0.0380(13) Uani 1 d U . .
H3 H 0.1068 0.5164 0.2705 0.046 Uiso 1 calc R . .
C4 C -0.0023(4) 0.5356(3) 0.29667(19) 0.0387(14) Uani 1 d U . .
H4 H 0.0154 0.5412 0.3280 0.046 Uiso 1 calc R . .
C5 C -0.0821(4) 0.5417(4) 0.28525(19) 0.0382(13) Uani 1 d U . .
H5 H -0.1196 0.5512 0.3088 0.046 Uiso 1 calc R . .
C6 C -0.1080(4) 0.5342(3) 0.23941(19) 0.0357(12) Uani 1 d U . .
H6 H -0.1631 0.5387 0.2317 0.043 Uiso 1 calc R . .
C7 C -0.3049(4) 0.6683(4) 0.1294(2) 0.0366(13) Uani 1 d U . .
C8 C -0.3658(4) 0.7258(4) 0.1279(2) 0.0411(14) Uani 1 d U . .
H8 H -0.3856 0.7448 0.0988 0.049 Uiso 1 calc R . .
C9 C -0.3973(4) 0.7553(4) 0.1683(2) 0.0482(16) Uani 1 d U . .
H9 H -0.4381 0.7946 0.1668 0.058 Uiso 1 calc R . .
C10 C -0.3699(4) 0.7279(5) 0.2107(3) 0.0529(17) Uani 1 d U . .
H10 H -0.3908 0.7491 0.2384 0.063 Uiso 1 calc R . .
C11 C -0.3120(4) 0.6697(5) 0.2129(2) 0.0522(17) Uani 1 d U . .
H11 H -0.2938 0.6498 0.2422 0.063 Uiso 1 calc R . .
C12 C -0.2800(4) 0.6399(4) 0.1725(2) 0.0451(15) Uani 1 d U . .
H12 H -0.2404 0.5994 0.1744 0.054 Uiso 1 calc R . .
C13 C -0.3254(3) 0.3188(4) 0.1888(2) 0.0365(13) Uani 1 d U . .
C14 C -0.3618(4) 0.3158(4) 0.2312(2) 0.0462(15) Uani 1 d U . .
H14 H -0.3405 0.3458 0.2565 0.055 Uiso 1 calc R . .
C15 C -0.4294(4) 0.2691(5) 0.2372(3) 0.0548(18) Uani 1 d U . .
H15 H -0.4543 0.2681 0.2663 0.066 Uiso 1 calc R . .
C16 C -0.4599(4) 0.2249(5) 0.2013(2) 0.0503(16) Uani 1 d U . .
H16 H -0.5061 0.1931 0.2053 0.060 Uiso 1 calc R . .
C17 C -0.4238(4) 0.2265(4) 0.1596(2) 0.0491(16) Uani 1 d U . .
H17 H -0.4450 0.1955 0.1347 0.059 Uiso 1 calc R . .
C18 C -0.3577(4) 0.2721(4) 0.1533(2) 0.0432(14) Uani 1 d U . .
H18 H -0.3332 0.2719 0.1240 0.052 Uiso 1 calc R . .
C19 C -0.3733(3) 0.3144(4) 0.00920(19) 0.0333(12) Uani 1 d U . .
C20 C -0.4537(4) 0.3054(4) -0.0029(2) 0.0459(15) Uani 1 d U . .
H20 H -0.4821 0.3487 -0.0168 0.055 Uiso 1 calc R . .
C21 C -0.4926(4) 0.2336(4) 0.0054(3) 0.0529(17) Uani 1 d U . .
H21 H -0.5476 0.2286 -0.0023 0.063 Uiso 1 calc R . .
C22 C -0.4520(5) 0.1693(4) 0.0246(2) 0.0517(17) Uani 1 d U . .
H22 H -0.4783 0.1198 0.0292 0.062 Uiso 1 calc R . .
C23 C -0.3738(5) 0.1782(4) 0.0368(2) 0.0510(17) Uani 1 d U . .
H23 H -0.3459 0.1346 0.0507 0.061 Uiso 1 calc R . .
C24 C -0.3336(4) 0.2501(4) 0.0294(2) 0.0417(14) Uani 1 d U . .
H24 H -0.2790 0.2549 0.0383 0.050 Uiso 1 calc R . .
C25 C -0.1466(4) 0.2135(4) 0.0780(2) 0.0431(14) Uani 1 d U . .
C26 C -0.1680(4) 0.1962(4) 0.1225(2) 0.0483(16) Uani 1 d U . .
H26 H -0.1710 0.2377 0.1449 0.058 Uiso 1 calc R . .
C27 C -0.1854(6) 0.1178(5) 0.1348(3) 0.071(2) Uani 1 d U . .
H27 H -0.2001 0.1061 0.1656 0.086 Uiso 1 calc R . .
C28 C -0.1816(8) 0.0568(6) 0.1028(4) 0.100(3) Uani 1 d U . .
H28 H -0.1904 0.0031 0.1120 0.120 Uiso 1 calc R . .
C29 C -0.1649(8) 0.0740(6) 0.0578(4) 0.097(3) Uani 1 d U . .
H29 H -0.1665 0.0331 0.0350 0.116 Uiso 1 calc R . .
C30 C -0.1457(6) 0.1519(4) 0.0456(3) 0.071(2) Uani 1 d U . .
H30 H -0.1317 0.1632 0.0146 0.085 Uiso 1 calc R . .
C31 C 0.2770(3) 0.4348(3) 0.1067(2) 0.0326(12) Uani 1 d U . .
C32 C 0.2980(3) 0.4065(3) 0.0639(2) 0.0349(12) Uani 1 d U . .
H32 H 0.2692 0.4238 0.0371 0.042 Uiso 1 calc R . .
C33 C 0.3599(4) 0.3535(4) 0.0593(3) 0.0470(15) Uani 1 d U . .
H33 H 0.3736 0.3353 0.0294 0.056 Uiso 1 calc R . .
C34 C 0.4024(4) 0.3265(4) 0.0977(3) 0.0515(17) Uani 1 d U . .
H34 H 0.4450 0.2898 0.0945 0.062 Uiso 1 calc R . .
C35 C 0.3819(4) 0.3539(4) 0.1410(3) 0.0512(17) Uani 1 d U . .
H35 H 0.4106 0.3357 0.1677 0.061 Uiso 1 calc R . .
C36 C 0.3197(4) 0.4078(4) 0.1459(2) 0.0416(14) Uani 1 d U . .
H36 H 0.3062 0.4263 0.1758 0.050 Uiso 1 calc R . .
C37A C 0.1133(6) 0.1994(5) 0.03857(15) 0.0359(13) Uani 0.744(7) d PDU A 1
C38A C 0.1863(8) 0.1593(7) 0.0427(3) 0.082(3) Uani 0.744(7) d PDU A 1
H38A H 0.2345 0.1863 0.0363 0.098 Uiso 0.744(7) calc PR A 1
C39A C 0.1875(9) 0.0781(8) 0.0566(4) 0.100(4) Uani 0.744(7) d PDU A 1
H39A H 0.2367 0.0509 0.0608 0.120 Uiso 0.744(7) calc PR A 1
C40A C 0.1165(9) 0.0386(7) 0.0639(3) 0.077(2) Uani 0.744(7) d PDU A 1
H40A H 0.1164 -0.0167 0.0713 0.092 Uiso 0.744(7) calc PR A 1
C41A C 0.0490(7) 0.0789(7) 0.0606(3) 0.071(3) Uani 0.744(7) d PDU A 1
H41A H 0.0001 0.0529 0.0669 0.085 Uiso 0.744(7) calc PR A 1
C42A C 0.0491(7) 0.1601(6) 0.0479(3) 0.063(3) Uani 0.744(7) d PDU A 1
H42A H -0.0004 0.1874 0.0460 0.076 Uiso 0.744(7) calc PR A 1
C37B C 0.1108(7) 0.1913(10) 0.0349(6) 0.0359(13) Uani 0.256(7) d PGDU A 2
C38B C 0.0789(11) 0.1346(12) 0.0045(5) 0.045(5) Uiso 0.256(7) d PGDU A 2
H38B H 0.0586 0.1505 -0.0250 0.054 Uiso 0.256(7) calc PR A 2
C39B C 0.0767(13) 0.0546(11) 0.0175(7) 0.064(5) Uiso 0.256(7) d PGDU A 2
H39B H 0.0548 0.0159 -0.0033 0.077 Uiso 0.256(7) calc PR A 2
C40B C 0.1064(14) 0.0313(11) 0.0608(8) 0.077(2) Uani 0.256(7) d PGDU A 2
H40B H 0.1048 -0.0233 0.0696 0.092 Uiso 0.256(7) calc PR A 2
C41B C 0.1383(16) 0.0880(15) 0.0911(6) 0.086(6) Uiso 0.256(7) d PGDU A 2
H41B H 0.1586 0.0721 0.1207 0.103 Uiso 0.256(7) calc PR A 2
C42B C 0.1405(13) 0.1680(14) 0.0782(6) 0.068(5) Uiso 0.256(7) d PGDU A 2
H42B H 0.1623 0.2067 0.0989 0.081 Uiso 0.256(7) calc PR A 2
C43 C 0.0881(4) 0.7730(3) 0.1323(2) 0.0367(13) Uani 1 d U . .
C44 C 0.1006(5) 0.8424(4) 0.1588(2) 0.0487(16) Uani 1 d U . .
H44 H 0.0891 0.8935 0.1459 0.058 Uiso 1 calc R . .
C45 C 0.1297(5) 0.8358(4) 0.2039(2) 0.0572(19) Uani 1 d U . .
H45 H 0.1392 0.8831 0.2213 0.069 Uiso 1 calc R . .
C46 C 0.1453(5) 0.7638(4) 0.2241(2) 0.0532(17) Uani 1 d U . .
H46 H 0.1652 0.7608 0.2551 0.064 Uiso 1 calc R . .
C47 C 0.1314(4) 0.6958(4) 0.1987(2) 0.0441(15) Uani 1 d U . .
H47 H 0.1415 0.6451 0.2124 0.053 Uiso 1 calc R . .
C48 C 0.1031(4) 0.6999(4) 0.1534(2) 0.0401(14) Uani 1 d U . .
H48 H 0.0937 0.6520 0.1365 0.048 Uiso 1 calc R . .
C49 C -0.4475(4) 0.5059(5) 0.0755(2) 0.0517(17) Uani 1 d DU . .
H49A H -0.4708 0.4597 0.0586 0.062 Uiso 1 calc R . .
H49B H -0.4244 0.5430 0.0528 0.062 Uiso 1 calc R . .
C50 C -0.5099(4) 0.5474(5) 0.1027(2) 0.0588(19) Uani 1 d DU . .
H50A H -0.5141 0.6042 0.0934 0.071 Uiso 1 calc R . .
H50B H -0.5624 0.5216 0.0974 0.071 Uiso 1 calc R . .
C51 C -0.4847(4) 0.5409(4) 0.1521(2) 0.0512(16) Uani 1 d DU . .
H51A H -0.5305 0.5276 0.1717 0.061 Uiso 1 calc R . .
H51B H -0.4604 0.5914 0.1633 0.061 Uiso 1 calc R . .
C52 C -0.4243(4) 0.4738(5) 0.1526(2) 0.0509(17) Uani 1 d DU . .
H52A H -0.3850 0.4809 0.1784 0.061 Uiso 1 calc R . .
H52B H -0.4508 0.4214 0.1561 0.061 Uiso 1 calc R . .
C53 C 0.1293(4) 0.3176(4) 0.1525(2) 0.0468(16) Uani 1 d U . .
H53A H 0.1537 0.3513 0.1772 0.056 Uiso 1 calc R . .
H53B H 0.1664 0.3143 0.1265 0.056 Uiso 1 calc R . .
C54 C 0.1105(4) 0.2335(4) 0.1711(3) 0.0551(18) Uani 1 d U . .
H54A H 0.1258 0.1918 0.1488 0.066 Uiso 1 calc R . .
H54B H 0.1389 0.2237 0.2010 0.066 Uiso 1 calc R . .
C55 C 0.0201(4) 0.2343(4) 0.1774(3) 0.0519(17) Uani 1 d U . .
H55A H -0.0068 0.1982 0.1548 0.062 Uiso 1 calc R . .
H55B H 0.0066 0.2174 0.2091 0.062 Uiso 1 calc R . .
C56 C -0.0040(4) 0.3188(4) 0.1689(2) 0.0385(13) Uani 1 d U . .
H56A H -0.0585 0.3214 0.1552 0.046 Uiso 1 calc R . .
H56B H -0.0026 0.3495 0.1983 0.046 Uiso 1 calc R . .
C57 C 0.3118(4) 0.6961(5) 0.1167(3) 0.0591(19) Uani 1 d U . .
H57A H 0.3478 0.6571 0.1022 0.071 Uiso 1 calc R . .
H57B H 0.2859 0.6706 0.1433 0.071 Uiso 1 calc R . .
C58 C 0.3573(6) 0.7726(6) 0.1317(3) 0.080(3) Uani 1 d U . .
H58A H 0.3353 0.7949 0.1605 0.095 Uiso 1 calc R . .
H58B H 0.4146 0.7610 0.1372 0.095 Uiso 1 calc R . .
C59 C 0.3459(5) 0.8288(6) 0.0927(3) 0.072(2) Uani 1 d U . .
H59A H 0.3521 0.8849 0.1031 0.086 Uiso 1 calc R . .
H59B H 0.3840 0.8180 0.0678 0.086 Uiso 1 calc R . .
C60 C 0.2637(5) 0.8123(4) 0.0771(3) 0.0558(18) Uani 1 d U . .
H60A H 0.2255 0.8425 0.0959 0.067 Uiso 1 calc R . .
H60B H 0.2556 0.8272 0.0441 0.067 Uiso 1 calc R . .
C61 C -0.0952(4) 0.7381(4) 0.1910(2) 0.0459(15) Uani 1 d U . .
H61A H -0.0387 0.7259 0.1985 0.055 Uiso 1 calc R . .
H61B H -0.1288 0.6973 0.2057 0.055 Uiso 1 calc R . .
C62 C -0.1156(7) 0.8185(5) 0.2081(3) 0.083(3) Uani 1 d U . .
H62A H -0.1579 0.8156 0.2313 0.100 Uiso 1 calc R . .
H62B H -0.0684 0.8453 0.2222 0.100 Uiso 1 calc R . .
C63 C -0.1430(10) 0.8597(7) 0.1673(4) 0.130(4) Uani 1 d U . .
H63A H -0.1969 0.8811 0.1728 0.156 Uiso 1 calc R . .
H63B H -0.1074 0.9058 0.1620 0.156 Uiso 1 calc R . .
C64 C -0.1461(5) 0.8134(4) 0.1277(2) 0.0528(17) Uani 1 d U . .
H64A H -0.1166 0.8393 0.1025 0.063 Uiso 1 calc R . .
H64B H -0.2019 0.8050 0.1171 0.063 Uiso 1 calc R . .
O6 O 0.2646(5) 0.5081(6) 0.2697(4) 0.112(3) Uani 0.858(9) d PDU . .
C601 C 0.3209(8) 0.5658(7) 0.2485(5) 0.119(4) Uani 0.858(9) d PDU . .
H60C H 0.3182 0.5630 0.2142 0.142 Uiso 0.858(9) calc PR . .
H60D H 0.3101 0.6213 0.2585 0.142 Uiso 0.858(9) calc PR . .
C602 C 0.3986(7) 0.5371(7) 0.2670(5) 0.101(4) Uani 0.858(9) d PDU . .
H60E H 0.4421 0.5548 0.2469 0.121 Uiso 0.858(9) calc PR . .
H60F H 0.4088 0.5583 0.2986 0.121 Uiso 0.858(9) calc PR . .
C603 C 0.3943(7) 0.4536(7) 0.2680(5) 0.101(4) Uani 0.858(9) d PDU . .
H60G H 0.4274 0.4315 0.2938 0.122 Uiso 0.858(9) calc PR . .
H60H H 0.4123 0.4304 0.2385 0.122 Uiso 0.858(9) calc PR . .
C604 C 0.3083(7) 0.4367(8) 0.2748(6) 0.112(4) Uani 0.858(9) d PDU . .
H60I H 0.2891 0.3969 0.2518 0.134 Uiso 0.858(9) calc PR . .
H60J H 0.3008 0.4144 0.3062 0.134 Uiso 0.858(9) calc PR . .
O7 O 0.2704(4) 0.0840(5) 0.1812(3) 0.087(2) Uani 0.885(9) d PDU . .
C701 C 0.3009(6) 0.0039(6) 0.1891(4) 0.083(3) Uani 0.885(9) d PDU . .
H70A H 0.2773 -0.0339 0.1662 0.100 Uiso 0.885(9) calc PR . .
H70B H 0.2882 -0.0148 0.2206 0.100 Uiso 0.885(9) calc PR . .
C702 C 0.3886(6) 0.0093(7) 0.1837(4) 0.088(3) Uani 0.885(9) d PDU . .
H70C H 0.4119 -0.0432 0.1759 0.105 Uiso 0.885(9) calc PR . .
H70D H 0.4153 0.0307 0.2120 0.105 Uiso 0.885(9) calc PR . .
C703 C 0.3933(7) 0.0665(7) 0.1443(4) 0.109(4) Uani 0.885(9) d PDU . .
H70E H 0.3825 0.0396 0.1142 0.131 Uiso 0.885(9) calc PR . .
H70F H 0.4459 0.0930 0.1437 0.131 Uiso 0.885(9) calc PR . .
C704 C 0.3262(7) 0.1266(7) 0.1560(4) 0.103(4) Uani 0.885(9) d PDU . .
H70G H 0.3480 0.1716 0.1746 0.123 Uiso 0.885(9) calc PR . .
H70H H 0.3014 0.1483 0.1272 0.123 Uiso 0.885(9) calc PR . .
O8 O 0.4306(8) 0.4628(7) 0.4689(5) 0.164(5) Uani 0.876(10) d PDU . .
C801 C 0.3585(8) 0.4424(9) 0.4912(5) 0.133(5) Uani 0.876(10) d PDU . .
H80A H 0.3277 0.4905 0.4994 0.160 Uiso 0.876(10) calc PR . .
H80B H 0.3689 0.4099 0.5193 0.160 Uiso 0.876(10) calc PR . .
C802 C 0.3167(9) 0.3944(9) 0.4537(5) 0.134(5) Uani 0.876(10) d PDU . .
H80C H 0.3324 0.3374 0.4552 0.161 Uiso 0.876(10) calc PR . .
H80D H 0.2581 0.3985 0.4560 0.161 Uiso 0.876(10) calc PR . .
C803 C 0.3442(10) 0.4321(11) 0.4106(6) 0.154(6) Uani 0.876(10) d PDU . .
H80E H 0.3174 0.4839 0.4047 0.185 Uiso 0.876(10) calc PR . .
H80F H 0.3354 0.3967 0.3835 0.185 Uiso 0.876(10) calc PR . .
C804 C 0.4326(10) 0.4431(12) 0.4219(6) 0.163(6) Uani 0.876(10) d PDU . .
H80G H 0.4629 0.3932 0.4168 0.196 Uiso 0.876(10) calc PR . .
H80H H 0.4558 0.4868 0.4034 0.196 Uiso 0.876(10) calc PR . .

loop_
_atom_site_aniso_label
_atom_site_aniso_U_11
_atom_site_aniso_U_22
_atom_site_aniso_U_33
_atom_site_aniso_U_23
_atom_site_aniso_U_13
_atom_site_aniso_U_12
Pr1 0.02821(15) 0.03371(16) 0.02094(13) 0.00553(11) -0.00444(11) -0.00207(12)
Pr2 0.02962(14) 0.01938(13) 0.01736(12) 0.00262(10) -0.00703(10) -0.00111(10)
Pr3 0.03148(15) 0.02507(14) 0.02107(13) 0.00096(10) -0.00708(11) -0.00666(11)
Pr4 0.03392(16) 0.02135(13) 0.02143(13) 0.00001(10) -0.00550(11) 0.00150(11)
Se1 0.0285(3) 0.0234(2) 0.0177(2) 0.00189(18) -0.00610(18) -0.00239(19)
Se2 0.0309(3) 0.0285(3) 0.0191(2) 0.00314(19) -0.00538(19) -0.0004(2)
Se3 0.0340(3) 0.0348(3) 0.0267(3) 0.0047(2) -0.0028(2) 0.0046(2)
Se4 0.0398(3) 0.0495(4) 0.0240(3) 0.0119(2) -0.0057(2) -0.0081(3)
Se5 0.0304(3) 0.0378(3) 0.0257(3) 0.0029(2) -0.0079(2) -0.0034(2)
Se6 0.0324(3) 0.0289(3) 0.0237(2) 0.0045(2) -0.0087(2) -0.0028(2)
Se7 0.0324(3) 0.0313(3) 0.0248(2) 0.0028(2) -0.0107(2) -0.0015(2)
Se8 0.0404(3) 0.0273(3) 0.0212(2) 0.0042(2) -0.0040(2) 0.0066(2)
Se9 0.0516(4) 0.0227(3) 0.0375(3) -0.0020(2) -0.0062(3) -0.0070(2)
O1 0.0301(19) 0.0233(17) 0.0173(15) 0.0011(13) -0.0034(14) -0.0016(14)
O2 0.031(2) 0.047(2) 0.032(2) 0.0079(18) -0.0009(16) 0.0009(18)
O3 0.041(2) 0.0287(19) 0.0276(19) 0.0084(15) -0.0076(16) 0.0000(16)
O4 0.046(3) 0.049(3) 0.039(2) -0.012(2) -0.0073(19) -0.015(2)
O5 0.052(3) 0.033(2) 0.033(2) -0.0060(17) -0.0055(18) 0.0112(19)
C1 0.039(3) 0.025(2) 0.021(2) 0.0000(19) -0.009(2) -0.001(2)
C2 0.040(3) 0.034(3) 0.027(3) -0.004(2) -0.007(2) 0.003(2)
C3 0.044(3) 0.040(3) 0.030(3) -0.002(2) -0.015(2) 0.002(3)
C4 0.061(4) 0.032(3) 0.023(2) -0.003(2) -0.013(2) 0.001(3)
C5 0.055(4) 0.035(3) 0.025(3) -0.007(2) 0.003(2) -0.003(3)
C6 0.043(3) 0.036(3) 0.028(3) -0.003(2) -0.004(2) 0.006(2)
C7 0.035(3) 0.038(3) 0.038(3) 0.000(2) 0.003(2) 0.006(2)
C8 0.036(3) 0.046(3) 0.041(3) 0.005(3) 0.000(3) 0.005(3)
C9 0.041(3) 0.047(4) 0.057(4) -0.006(3) 0.013(3) 0.008(3)
C10 0.050(4) 0.060(4) 0.049(4) -0.011(3) 0.016(3) 0.001(3)
C11 0.058(4) 0.063(4) 0.037(3) 0.002(3) 0.007(3) 0.003(3)
C12 0.044(3) 0.055(4) 0.037(3) 0.003(3) 0.000(3) 0.009(3)
C13 0.033(3) 0.048(3) 0.029(3) 0.011(2) -0.005(2) -0.002(2)
C14 0.047(4) 0.059(4) 0.032(3) 0.007(3) -0.004(3) -0.006(3)
C15 0.044(4) 0.074(5) 0.046(4) 0.016(3) 0.010(3) -0.007(3)
C16 0.037(3) 0.061(4) 0.053(4) 0.008(3) -0.002(3) -0.005(3)
C17 0.040(3) 0.058(4) 0.049(4) 0.005(3) -0.010(3) -0.001(3)
C18 0.046(3) 0.052(4) 0.031(3) 0.006(3) -0.007(3) -0.006(3)
C19 0.034(3) 0.039(3) 0.027(3) -0.004(2) 0.001(2) -0.009(2)
C20 0.038(3) 0.041(3) 0.058(4) -0.005(3) 0.000(3) -0.002(3)
C21 0.032(3) 0.053(4) 0.073(5) -0.012(3) 0.005(3) -0.014(3)
C22 0.059(4) 0.046(4) 0.051(4) -0.004(3) 0.005(3) -0.015(3)
C23 0.062(4) 0.044(4) 0.046(4) 0.009(3) -0.008(3) -0.014(3)
C24 0.042(3) 0.044(3) 0.038(3) 0.004(3) -0.009(3) -0.010(3)
C25 0.054(4) 0.039(3) 0.036(3) 0.014(3) -0.009(3) 0.002(3)
C26 0.058(4) 0.044(3) 0.042(3) 0.013(3) -0.016(3) -0.016(3)
C27 0.101(6) 0.056(4) 0.056(4) 0.031(3) -0.030(4) -0.023(4)
C28 0.169(9) 0.048(4) 0.083(6) 0.029(4) -0.025(6) -0.021(5)
C29 0.162(8) 0.045(4) 0.082(6) 0.008(4) -0.018(6) -0.018(5)
C30 0.120(7) 0.038(4) 0.054(4) 0.013(3) -0.006(4) -0.001(4)
C31 0.026(3) 0.036(3) 0.035(3) 0.005(2) -0.010(2) -0.004(2)
C32 0.030(3) 0.035(3) 0.039(3) 0.005(2) -0.005(2) 0.000(2)
C33 0.039(3) 0.051(4) 0.050(4) -0.001(3) -0.003(3) 0.004(3)
C34 0.039(3) 0.047(4) 0.068(4) 0.009(3) -0.011(3) 0.010(3)
C35 0.045(4) 0.053(4) 0.055(4) 0.015(3) -0.018(3) 0.001(3)
C36 0.040(3) 0.046(3) 0.039(3) 0.010(3) -0.010(3) -0.002(3)
C37A 0.056(3) 0.025(3) 0.026(3) 0.000(2) 0.001(2) 0.005(2)
C38A 0.072(6) 0.050(5) 0.125(7) 0.023(5) 0.025(6) 0.019(5)
C39A 0.091(6) 0.061(6) 0.151(8) 0.020(6) 0.031(7) 0.029(5)
C40A 0.093(5) 0.047(4) 0.091(5) 0.014(4) 0.019(4) 0.006(4)
C41A 0.072(6) 0.050(5) 0.091(6) 0.020(5) -0.006(5) -0.013(5)
C42A 0.062(5) 0.040(4) 0.086(6) 0.013(4) -0.010(5) 0.000(4)
C37B 0.056(3) 0.025(3) 0.026(3) 0.000(2) 0.001(2) 0.005(2)
C40B 0.093(5) 0.047(4) 0.091(5) 0.014(4) 0.019(4) 0.006(4)
C43 0.047(3) 0.030(3) 0.033(3) -0.007(2) -0.003(2) -0.005(2)
C44 0.068(4) 0.028(3) 0.049(4) -0.012(3) -0.005(3) -0.008(3)
C45 0.085(5) 0.041(3) 0.044(4) -0.017(3) -0.009(4) -0.013(4)
C46 0.076(5) 0.047(4) 0.035(3) -0.013(3) -0.008(3) -0.009(3)
C47 0.063(4) 0.039(3) 0.030(3) -0.006(2) -0.005(3) -0.006(3)
C48 0.055(4) 0.035(3) 0.031(3) -0.009(2) 0.001(3) -0.007(3)
C49 0.036(3) 0.076(5) 0.043(3) 0.004(3) -0.009(3) 0.003(3)
C50 0.043(4) 0.074(5) 0.059(4) 0.005(4) -0.002(3) 0.014(3)
C51 0.037(3) 0.062(4) 0.055(4) -0.001(3) 0.005(3) -0.007(3)
C52 0.047(4) 0.068(4) 0.037(3) 0.007(3) 0.007(3) 0.003(3)
C53 0.042(3) 0.052(4) 0.046(3) 0.025(3) -0.007(3) 0.003(3)
C54 0.059(4) 0.052(4) 0.054(4) 0.025(3) -0.006(3) 0.007(3)
C55 0.060(4) 0.042(3) 0.053(4) 0.017(3) -0.006(3) -0.004(3)
C56 0.043(3) 0.038(3) 0.035(3) 0.012(2) -0.009(2) -0.008(3)
C57 0.040(4) 0.085(5) 0.051(4) -0.014(4) -0.020(3) -0.008(3)
C58 0.070(5) 0.118(7) 0.050(4) -0.010(4) -0.014(4) -0.053(5)
C59 0.061(5) 0.087(5) 0.067(5) -0.016(4) 0.000(4) -0.030(4)
C60 0.063(4) 0.049(4) 0.055(4) -0.018(3) 0.005(3) -0.024(3)
C61 0.059(4) 0.048(4) 0.030(3) -0.006(3) -0.004(3) 0.010(3)
C62 0.140(7) 0.061(5) 0.047(4) -0.015(4) -0.017(5) 0.029(5)
C63 0.213(9) 0.082(6) 0.091(6) -0.037(5) -0.063(7) 0.069(7)
C64 0.067(4) 0.042(4) 0.049(4) 0.000(3) -0.001(3) 0.024(3)
O6 0.085(5) 0.098(6) 0.153(8) 0.000(6) -0.012(5) 0.012(5)
C601 0.142(9) 0.074(7) 0.138(9) -0.005(7) -0.051(8) -0.006(6)
C602 0.100(7) 0.089(7) 0.114(8) 0.006(7) -0.008(7) 0.007(6)
C603 0.093(7) 0.100(7) 0.111(8) 0.013(7) -0.025(7) -0.004(6)
C604 0.104(8) 0.109(8) 0.121(9) 0.020(7) -0.022(7) 0.004(7)
O7 0.089(5) 0.088(5) 0.083(5) 0.005(4) 0.002(4) -0.024(4)
C701 0.073(6) 0.082(6) 0.095(7) -0.014(5) 0.007(5) -0.015(5)
C702 0.083(6) 0.095(7) 0.086(7) -0.034(5) 0.009(5) -0.030(5)
C703 0.119(8) 0.109(8) 0.103(7) -0.037(6) 0.040(6) -0.064(6)
C704 0.123(8) 0.100(7) 0.087(7) -0.008(6) 0.025(6) -0.047(6)
O8 0.164(8) 0.118(8) 0.210(10) 0.015(8) -0.024(8) 0.019(7)
C801 0.086(7) 0.123(9) 0.187(10) -0.008(8) -0.057(7) 0.028(7)
C802 0.134(9) 0.119(9) 0.148(10) -0.037(8) -0.056(8) 0.024(7)
C803 0.147(10) 0.135(10) 0.179(10) -0.018(9) -0.036(9) 0.062(8)
C804 0.158(10) 0.124(10) 0.207(11) -0.034(9) -0.013(9) 0.014(9)

loop_
_atom_type_symbol
_atom_type_description
_atom_type_scat_dispersion_real
_atom_type_scat_dispersion_imag
_atom_type_scat_source
C C 0.0033 0.0016 'International Tables Vol C Tables 4.2.6.8 and 6.1.1.4'
H H 0.0000 0.0000 'International Tables Vol C Tables 4.2.6.8 and 6.1.1.4'
O O 0.0106 0.0060 'International Tables Vol C Tables 4.2.6.8 and 6.1.1.4'
Se Se -0.0929 2.2259 'International Tables Vol C Tables 4.2.6.8 and 6.1.1.4'
Pr Pr -0.2180 2.8214 'International Tables Vol C Tables 4.2.6.8 and 6.1.1.4'

loop_
_geom_angle_atom_site_label_1
_geom_angle_atom_site_label_2
_geom_angle_atom_site_label_3
_geom_angle
_geom_angle_site_symmetry_1
_geom_angle_site_symmetry_3
O2 Pr1 Se4 83.01(9) . .
O2 Pr1 Se3 79.04(10) . .
Se4 Pr1 Se3 122.42(2) . .
O2 Pr1 Se5 81.53(9) . .
Se4 Pr1 Se5 136.41(2) . .
Se3 Pr1 Se5 94.082(17) . .
O2 Pr1 Se1 142.84(9) . .
Se4 Pr1 Se1 132.563(19) . .
Se3 Pr1 Se1 72.414(16) . .
Se5 Pr1 Se1 77.365(17) . .
O2 Pr1 Se2 130.14(10) . .
Se4 Pr1 Se2 69.631(17) . .
Se3 Pr1 Se2 81.739(16) . .
Se5 Pr1 Se2 145.650(18) . .
Se1 Pr1 Se2 68.839(16) . .
O2 Pr1 Se6 142.23(10) . .
Se4 Pr1 Se6 86.868(18) . .
Se3 Pr1 Se6 135.470(18) . .
Se5 Pr1 Se6 81.134(17) . .
Se1 Pr1 Se6 63.302(16) . .
Se2 Pr1 Se6 78.479(16) . .
O1 Pr2 O3 131.03(12) . .
O1 Pr2 Se7 68.26(8) . .
O3 Pr2 Se7 78.88(9) . .
O1 Pr2 Se1 73.45(8) . .
O3 Pr2 Se1 130.29(9) . .
Se7 Pr2 Se1 141.692(17) . .
O1 Pr2 Se8 134.71(9) . .
O3 Pr2 Se8 80.37(9) . .
Se7 Pr2 Se8 93.120(18) . .
Se1 Pr2 Se8 113.702(16) . .
O1 Pr2 Se2 73.80(9) . .
O3 Pr2 Se2 78.11(9) . .
Se7 Pr2 Se2 100.796(17) . .
Se1 Pr2 Se2 68.630(15) . .
Se8 Pr2 Se2 151.486(17) . .
O1 Pr2 Se1 71.33(8) . 3_565
O3 Pr2 Se1 139.91(9) . 3_565
Se7 Pr2 Se1 82.671(16) . 3_565
Se1 Pr2 Se1 84.400(16) . 3_565
Se8 Pr2 Se1 65.380(15) . 3_565
Se2 Pr2 Se1 140.695(16) . 3_565
O1 Pr2 Se6 130.53(9) . .
O3 Pr2 Se6 76.76(9) . .
Se7 Pr2 Se6 155.627(16) . .
Se1 Pr2 Se6 59.843(15) . .
Se8 Pr2 Se6 82.206(17) . .
Se2 Pr2 Se6 74.841(16) . .
Se1 Pr2 Se6 116.198(15) 3_565 .
O1 Pr2 Pr3 30.78(9) . .
O3 Pr2 Pr3 129.01(9) . .
Se7 Pr2 Pr3 50.599(12) . .
Se1 Pr2 Pr3 94.328(13) . .
Se8 Pr2 Pr3 105.725(15) . .
Se2 Pr2 Pr3 102.327(14) . .
Se1 Pr2 Pr3 50.211(11) 3_565 .
Se6 Pr2 Pr3 153.564(12) . .
O1 Pr2 Pr4 30.89(9) . .
O3 Pr2 Pr4 125.72(9) . .
Se7 Pr2 Pr4 94.044(14) . .
Se1 Pr2 Pr4 50.181(11) . .
Se8 Pr2 Pr4 153.837(13) . .
Se2 Pr2 Pr4 50.164(11) . .
Se1 Pr2 Pr4 90.653(12) 3_565 .
Se6 Pr2 Pr4 100.651(14) . .
Pr3 Pr2 Pr4 61.237(10) . .
O1 Pr3 O4 129.66(13) . .
O1 Pr3 Se1 74.46(9) . 3_565
O4 Pr3 Se1 150.85(11) . 3_565
O1 Pr3 Se7 69.39(9) . .
O4 Pr3 Se7 89.49(11) . .
Se1 Pr3 Se7 84.729(17) 3_565 .
O1 Pr3 Se6 106.76(8) . 3_565
O4 Pr3 Se6 113.67(10) . 3_565
Se1 Pr3 Se6 64.135(15) 3_565 3_565
Se7 Pr3 Se6 147.930(18) . 3_565
O1 Pr3 Se9 75.93(9) . .
O4 Pr3 Se9 76.58(11) . .
Se1 Pr3 Se9 130.591(18) 3_565 .
Se7 Pr3 Se9 119.756(19) . .
Se6 Pr3 Se9 88.281(17) 3_565 .
O1 Pr3 Se5 141.57(9) . 3_565
O4 Pr3 Se5 75.43(11) . 3_565
Se1 Pr3 Se5 75.575(16) 3_565 3_565
Se7 Pr3 Se5 84.450(17) . 3_565
Se6 Pr3 Se5 80.659(17) 3_565 3_565
Se9 Pr3 Se5 142.498(18) . 3_565
O1 Pr3 Pr2 32.00(9) . .
O4 Pr3 Pr2 137.75(10) . .
Se1 Pr3 Pr2 52.677(12) 3_565 .
Se7 Pr3 Pr2 50.973(12) . .
Se6 Pr3 Pr2 108.491(13) 3_565 .
Se9 Pr3 Pr2 107.910(16) . .
Se5 Pr3 Pr2 109.586(15) 3_565 .
O1 Pr3 Pr4 27.97(9) . .
O4 Pr3 Pr4 117.89(11) . .
Se1 Pr3 Pr4 90.976(13) 3_565 .
Se7 Pr3 Pr4 92.970(14) . .
Se6 Pr3 Pr4 94.948(14) 3_565 .
Se9 Pr3 Pr4 49.279(13) . .
Se5 Pr3 Pr4 166.470(14) 3_565 .
Pr2 Pr3 Pr4 59.493(8) . .
O1 Pr4 O5 129.03(13) . .
O1 Pr4 Se8 103.14(8) . 3_565
O5 Pr4 Se8 120.18(9) . 3_565
O1 Pr4 Se1 75.08(9) . .
O5 Pr4 Se1 143.43(11) . .
Se8 Pr4 Se1 68.109(16) 3_565 .
O1 Pr4 Se9 77.47(9) . .
O5 Pr4 Se9 79.84(11) . .
Se8 Pr4 Se9 86.203(18) 3_565 .
Se1 Pr4 Se9 136.357(19) . .
O1 Pr4 Se2 76.27(9) . .
O5 Pr4 Se2 88.05(10) . .
Se8 Pr4 Se2 136.705(18) 3_565 .
Se1 Pr4 Se2 70.121(16) . .
Se9 Pr4 Se2 133.728(18) . .
O1 Pr4 Se3 142.82(9) . .
O5 Pr4 Se3 77.88(10) . .
Se8 Pr4 Se3 75.317(16) 3_565 .
Se1 Pr4 Se3 69.949(16) . .
Se9 Pr4 Se3 138.177(19) . .
Se2 Pr4 Se3 80.301(16) . .
O1 Pr4 Pr2 31.93(9) . .
O5 Pr4 Pr2 133.52(9) . .
Se8 Pr4 Pr2 106.049(14) 3_565 .
Se1 Pr4 Pr2 51.047(12) . .
Se9 Pr4 Pr2 109.370(17) . .
Se2 Pr4 Pr2 51.938(12) . .
Se3 Pr4 Pr2 111.687(14) . .
O1 Pr4 Pr3 27.82(9) . .
O5 Pr4 Pr3 120.34(10) . .
Se8 Pr4 Pr3 91.294(14) 3_565 .
Se1 Pr4 Pr3 93.417(13) . .
Se9 Pr4 Pr3 50.991(14) . .
Se2 Pr4 Pr3 102.096(13) . .
Se3 Pr4 Pr3 161.516(14) . .
Pr2 Pr4 Pr3 59.270(8) . .
Pr4 Se1 Pr1 93.356(16) . .
Pr4 Se1 Pr3 173.61(2) . 3_565
Pr1 Se1 Pr3 92.860(16) . 3_565
Pr4 Se1 Pr2 78.772(14) . .
Pr1 Se1 Pr2 101.945(17) . .
Pr3 Se1 Pr2 101.346(17) 3_565 .
Pr4 Se1 Pr2 96.508(16) . 3_565
Pr1 Se1 Pr2 161.255(19) . 3_565
Pr3 Se1 Pr2 77.115(14) 3_565 3_565
Pr2 Se1 Pr2 95.600(16) . 3_565
C1 Se2 Pr4 119.15(16) . .
C1 Se2 Pr2 118.45(17) . .
Pr4 Se2 Pr2 77.898(15) . .
C1 Se2 Pr1 135.08(17) . .
Pr4 Se2 Pr1 91.240(15) . .
Pr2 Se2 Pr1 98.676(17) . .
C7 Se3 Pr1 102.08(18) . .
C7 Se3 Pr4 112.06(19) . .
Pr1 Se3 Pr4 90.556(16) . .
C13 Se4 Pr1 108.76(17) . .
C19 Se5 Pr1 103.22(16) . .
C19 Se5 Pr3 105.71(18) . 3_565
Pr1 Se5 Pr3 91.387(17) . 3_565
C25 Se6 Pr3 117.26(19) . 3_565
C25 Se6 Pr1 117.9(2) . .
Pr3 Se6 Pr1 90.443(16) 3_565 .
C25 Se6 Pr2 134.24(19) . .
Pr3 Se6 Pr2 93.826(16) 3_565 .
Pr1 Se6 Pr2 92.729(17) . .
C31 Se7 Pr3 120.18(17) . .
C31 Se7 Pr2 112.68(16) . .
Pr3 Se7 Pr2 78.428(15) . .
C37A Se8 C37B 4.1(6) . .
C37A Se8 Pr4 117.76(13) . 3_565
C37B Se8 Pr4 113.7(5) . 3_565
C37A Se8 Pr2 124.7(2) . .
C37B Se8 Pr2 127.2(3) . .
Pr4 Se8 Pr2 99.119(17) 3_565 .
C43 Se9 Pr4 93.66(18) . .
C43 Se9 Pr3 90.50(18) . .
Pr4 Se9 Pr3 79.730(17) . .
Pr3 O1 Pr4 124.22(16) . .
Pr3 O1 Pr2 117.22(15) . .
Pr4 O1 Pr2 117.19(15) . .
C52 O2 C49 106.1(5) . .
C52 O2 Pr1 129.8(4) . .
C49 O2 Pr1 124.0(3) . .
C53 O3 C56 105.1(4) . .
C53 O3 Pr2 124.8(3) . .
C56 O3 Pr2 130.1(3) . .
C57 O4 C60 110.4(5) . .
C57 O4 Pr3 121.6(4) . .
C60 O4 Pr3 128.0(4) . .
C64 O5 C61 108.4(5) . .
C64 O5 Pr4 116.0(4) . .
C61 O5 Pr4 134.9(3) . .
C6 C1 C2 119.5(5) . .
C6 C1 Se2 121.9(4) . .
C2 C1 Se2 118.7(4) . .
C3 C2 C1 119.5(6) . .
C4 C3 C2 120.6(6) . .
C5 C4 C3 119.9(5) . .
C4 C5 C6 120.1(6) . .
C1 C6 C5 120.5(6) . .
C12 C7 C8 117.7(6) . .
C12 C7 Se3 122.3(5) . .
C8 C7 Se3 119.9(5) . .
C9 C8 C7 120.8(6) . .
C10 C9 C8 120.3(6) . .
C9 C10 C11 119.8(6) . .
C10 C11 C12 120.1(7) . .
C7 C12 C11 121.1(6) . .
C14 C13 C18 117.3(6) . .
C14 C13 Se4 119.7(5) . .
C18 C13 Se4 123.0(5) . .
C13 C14 C15 120.7(6) . .
C16 C15 C14 120.2(7) . .
C17 C16 C15 119.6(7) . .
C16 C17 C18 120.8(7) . .
C17 C18 C13 121.3(6) . .
C24 C19 C20 118.3(6) . .
C24 C19 Se5 121.5(4) . .
C20 C19 Se5 120.2(5) . .
C21 C20 C19 120.4(7) . .
C22 C21 C20 120.8(7) . .
C23 C22 C21 118.9(7) . .
C22 C23 C24 121.4(7) . .
C19 C24 C23 120.1(6) . .
C26 C25 C30 118.6(6) . .
C26 C25 Se6 121.0(5) . .
C30 C25 Se6 120.2(5) . .
C25 C26 C27 119.9(7) . .
C28 C27 C26 120.9(8) . .
C29 C28 C27 119.6(8) . .
C28 C29 C30 119.5(10) . .
C29 C30 C25 121.2(8) . .
C32 C31 C36 118.5(6) . .
C32 C31 Se7 122.5(4) . .
C36 C31 Se7 119.0(5) . .
C33 C32 C31 121.3(6) . .
C32 C33 C34 120.7(7) . .
C33 C34 C35 118.8(6) . .
C34 C35 C36 120.8(6) . .
C35 C36 C31 119.9(6) . .
C42A C37A C38A 118.0(10) . .
C42A C37A Se8 125.6(8) . .
C38A C37A Se8 116.4(8) . .
C37A C38A C39A 119.3(12) . .
C40A C39A C38A 119.7(13) . .
C41A C40A C39A 119.1(12) . .
C40A C41A C42A 120.3(12) . .
C37A C42A C41A 123.4(11) . .
C38B C37B C42B 120.0 . .
C38B C37B Se8 124.0(10) . .
C42B C37B Se8 116.0(10) . .
C39B C38B C37B 120.0 . .
C38B C39B C40B 120.0 . .
C39B C40B C41B 120.0 . .
C40B C41B C42B 120.0 . .
C41B C42B C37B 120.0 . .
C48 C43 C44 117.9(6) . .
C48 C43 Se9 122.5(4) . .
C44 C43 Se9 119.5(5) . .
C45 C44 C43 119.4(6) . .
C46 C45 C44 122.3(6) . .
C45 C46 C47 118.4(6) . .
C46 C47 C48 121.0(6) . .
C47 C48 C43 120.9(6) . .
O2 C49 C50 107.0(5) . .
C51 C50 C49 106.4(5) . .
C50 C51 C52 103.9(6) . .
O2 C52 C51 105.0(5) . .
O3 C53 C54 105.5(5) . .
C55 C54 C53 104.2(5) . .
C56 C55 C54 104.8(6) . .
O3 C56 C55 105.5(5) . .
O4 C57 C58 102.7(7) . .
C59 C58 C57 104.9(6) . .
C60 C59 C58 102.6(7) . .
O4 C60 C59 105.1(7) . .
O5 C61 C62 107.3(6) . .
C63 C62 C61 103.7(7) . .
C64 C63 C62 114.6(8) . .
C63 C64 O5 105.3(7) . .
C604 O6 C601 104.9(9) . .
C602 C601 O6 101.8(9) . .
C603 C602 C601 106.6(10) . .
C602 C603 C604 104.0(10) . .
O6 C604 C603 109.3(10) . .
C704 O7 C701 108.2(8) . .
O7 C701 C702 105.9(8) . .
C701 C702 C703 101.0(9) . .
C702 C703 C704 101.4(8) . .
O7 C704 C703 106.4(9) . .
C804 O8 C801 115.0(12) . .
O8 C801 C802 101.0(11) . .
C803 C802 C801 103.2(12) . .
C802 C803 C804 101.3(12) . .
O8 C804 C803 100.9(12) . .

loop_
_geom_bond_atom_site_label_1
_geom_bond_atom_site_label_2
_geom_bond_distance
_geom_bond_site_symmetry_2
Pr1 O2 2.508(4) .
Pr1 Se4 2.9141(6) .
Pr1 Se3 3.0008(7) .
Pr1 Se5 3.0102(6) .
Pr1 Se1 3.0231(6) .
Pr1 Se2 3.1218(6) .
Pr1 Se6 3.1299(7) .
Pr2 O1 2.293(3) .
Pr2 O3 2.509(3) .
Pr2 Se7 3.0508(6) .
Pr2 Se1 3.0574(6) .
Pr2 Se8 3.0692(6) .
Pr2 Se2 3.1052(6) .
Pr2 Se1 3.1387(6) 3_565
Pr2 Se6 3.3919(6) .
Pr2 Pr3 3.8474(5) .
Pr2 Pr4 3.8563(5) .
Pr3 O1 2.214(3) .
Pr3 O4 2.526(4) .
Pr3 Se1 3.0328(6) 3_565
Pr3 Se7 3.0346(6) .
Pr3 Se6 3.0509(6) 3_565
Pr3 Se9 3.0984(7) .
Pr3 Se5 3.1203(7) 3_565
Pr3 Pr4 3.9236(5) .
Pr4 O1 2.225(3) .
Pr4 O5 2.470(4) .
Pr4 Se8 2.9680(6) 3_565
Pr4 Se1 3.0197(6) .
Pr4 Se9 3.0221(7) .
Pr4 Se2 3.0285(6) .
Pr4 Se3 3.1837(7) .
Se1 Pr3 3.0327(6) 3_565
Se1 Pr2 3.1386(6) 3_565
Se2 C1 1.929(5) .
Se3 C7 1.913(6) .
Se4 C13 1.912(6) .
Se5 C19 1.928(6) .
Se5 Pr3 3.1202(7) 3_565
Se6 C25 1.947(6) .
Se6 Pr3 3.0508(6) 3_565
Se7 C31 1.912(6) .
Se8 C37A 1.903(9) .
Se8 C37B 2.012(17) .
Se8 Pr4 2.9681(6) 3_565
Se9 C43 1.929(6) .
O2 C52 1.439(7) .
O2 C49 1.457(7) .
O3 C53 1.447(7) .
O3 C56 1.452(7) .
O4 C57 1.447(8) .
O4 C60 1.459(8) .
O5 C64 1.449(7) .
O5 C61 1.464(7) .
C1 C6 1.383(8) .
C1 C2 1.395(8) .
C2 C3 1.392(7) .
C3 C4 1.380(9) .
C4 C5 1.377(9) .
C5 C6 1.389(8) .
C7 C12 1.387(8) .
C7 C8 1.405(8) .
C8 C9 1.385(9) .
C9 C10 1.376(10) .
C10 C11 1.377(10) .
C11 C12 1.391(9) .
C13 C14 1.381(8) .
C13 C18 1.390(9) .
C14 C15 1.393(9) .
C15 C16 1.363(10) .
C16 C17 1.360(10) .
C17 C18 1.364(9) .
C19 C24 1.388(9) .
C19 C20 1.395(8) .
C20 C21 1.392(9) .
C21 C22 1.382(11) .
C22 C23 1.361(10) .
C23 C24 1.399(9) .
C25 C26 1.374(9) .
C25 C30 1.393(10) .
C26 C27 1.393(10) .
C27 C28 1.377(14) .
C28 C29 1.367(14) .
C29 C30 1.389(11) .
C31 C32 1.378(8) .
C31 C36 1.400(8) .
C32 C33 1.376(9) .
C33 C34 1.380(9) .
C34 C35 1.383(10) .
C35 C36 1.390(10) .
C37A C42A 1.298(14) .
C37A C38A 1.401(15) .
C38A C39A 1.416(17) .
C39A C40A 1.38(2) .
C40A C41A 1.321(18) .
C41A C42A 1.407(14) .
C37B C38B 1.3900 .
C37B C42B 1.3900 .
C38B C39B 1.3900 .
C39B C40B 1.3900 .
C40B C41B 1.3900 .
C41B C42B 1.3900 .
C43 C48 1.387(9) .
C43 C44 1.402(8) .
C44 C45 1.384(10) .
C45 C46 1.361(10) .
C46 C47 1.372(9) .
C47 C48 1.382(8) .
C49 C50 1.497(9) .
C50 C51 1.483(9) .
C51 C52 1.513(9) .
C53 C54 1.542(9) .
C54 C55 1.535(10) .
C55 C56 1.488(9) .
C57 C58 1.548(11) .
C58 C59 1.477(13) .
C59 C60 1.468(11) .
C61 C62 1.476(10) .
C62 C63 1.430(13) .
C63 C64 1.381(12) .
O6 C604 1.408(12) .
O6 C601 1.493(12) .
C601 C602 1.479(13) .
C602 C603 1.400(13) .
C603 C604 1.491(13) .
O7 C704 1.397(10) .
O7 C701 1.452(11) .
C701 C702 1.487(11) .
C702 C703 1.490(13) .
C703 C704 1.553(13) .
O8 C804 1.399(13) .
O8 C801 1.427(13) .
C801 C802 1.508(13) .
C802 C803 1.478(14) .
C803 C804 1.525(15) .

loop_
_geom_torsion_atom_site_label_1
_geom_torsion_atom_site_label_2
_geom_torsion_atom_site_label_3
_geom_torsion_atom_site_label_4
_geom_torsion
_geom_torsion_site_symmetry_1
_geom_torsion_site_symmetry_4
O3 Pr2 Pr3 O1 -106.90(19) . .
Se7 Pr2 Pr3 O1 -116.25(15) . .
Se1 Pr2 Pr3 O1 46.74(15) . .
Se8 Pr2 Pr3 O1 162.85(15) . .
Se2 Pr2 Pr3 O1 -22.32(15) . .
Se1 Pr2 Pr3 O1 125.76(15) 3_565 .
Se6 Pr2 Pr3 O1 58.38(16) . .
Pr4 Pr2 Pr3 O1 7.46(15) . .
O1 Pr2 Pr3 O4 91.7(2) . .
O3 Pr2 Pr3 O4 -15.2(2) . .
Se7 Pr2 Pr3 O4 -24.57(16) . .
Se1 Pr2 Pr3 O4 138.42(16) . .
Se8 Pr2 Pr3 O4 -105.47(16) . .
Se2 Pr2 Pr3 O4 69.37(16) . .
Se1 Pr2 Pr3 O4 -142.56(16) 3_565 .
Se6 Pr2 Pr3 O4 150.06(16) . .
Pr4 Pr2 Pr3 O4 99.14(16) . .
O1 Pr2 Pr3 Se1 -125.76(15) . 3_565
O3 Pr2 Pr3 Se1 127.34(12) . 3_565
Se7 Pr2 Pr3 Se1 117.99(2) . 3_565
Se1 Pr2 Pr3 Se1 -79.025(19) . 3_565
Se8 Pr2 Pr3 Se1 37.086(16) . 3_565
Se2 Pr2 Pr3 Se1 -148.077(17) . 3_565
Se6 Pr2 Pr3 Se1 -67.38(3) . 3_565
Pr4 Pr2 Pr3 Se1 -118.299(14) . 3_565
O1 Pr2 Pr3 Se7 116.25(15) . .
O3 Pr2 Pr3 Se7 9.35(12) . .
Se1 Pr2 Pr3 Se7 162.986(19) . .
Se8 Pr2 Pr3 Se7 -80.90(2) . .
Se2 Pr2 Pr3 Se7 93.935(19) . .
Se1 Pr2 Pr3 Se7 -117.99(2) 3_565 .
Se6 Pr2 Pr3 Se7 174.63(3) . .
Pr4 Pr2 Pr3 Se7 123.712(17) . .
O1 Pr2 Pr3 Se6 -92.21(15) . 3_565
O3 Pr2 Pr3 Se6 160.89(12) . 3_565
Se7 Pr2 Pr3 Se6 151.54(2) . 3_565
Se1 Pr2 Pr3 Se6 -45.477(18) . 3_565
Se8 Pr2 Pr3 Se6 70.634(19) . 3_565
Se2 Pr2 Pr3 Se6 -114.528(18) . 3_565
Se1 Pr2 Pr3 Se6 33.548(18) 3_565 3_565
Se6 Pr2 Pr3 Se6 -33.83(4) . 3_565
Pr4 Pr2 Pr3 Se6 -84.751(15) . 3_565
O1 Pr2 Pr3 Se9 2.08(15) . .
O3 Pr2 Pr3 Se9 -104.82(12) . .
Se7 Pr2 Pr3 Se9 -114.17(2) . .
Se1 Pr2 Pr3 Se9 48.816(18) . .
Se8 Pr2 Pr3 Se9 164.927(17) . .
Se2 Pr2 Pr3 Se9 -20.236(18) . .
Se1 Pr2 Pr3 Se9 127.841(19) 3_565 .
Se6 Pr2 Pr3 Se9 60.46(3) . .
Pr4 Pr2 Pr3 Se9 9.541(14) . .
O1 Pr2 Pr3 Se5 -178.62(15) . 3_565
O3 Pr2 Pr3 Se5 74.48(12) . 3_565
Se7 Pr2 Pr3 Se5 65.130(19) . 3_565
Se1 Pr2 Pr3 Se5 -131.884(16) . 3_565
Se8 Pr2 Pr3 Se5 -15.773(18) . 3_565
Se2 Pr2 Pr3 Se5 159.064(15) . 3_565
Se1 Pr2 Pr3 Se5 -52.859(17) 3_565 3_565
Se6 Pr2 Pr3 Se5 -120.24(3) . 3_565
Pr4 Pr2 Pr3 Se5 -171.159(14) . 3_565
O1 Pr2 Pr3 Pr4 -7.46(15) . .
O3 Pr2 Pr3 Pr4 -114.36(12) . .
Se7 Pr2 Pr3 Pr4 -123.712(17) . .
Se1 Pr2 Pr3 Pr4 39.274(12) . .
Se8 Pr2 Pr3 Pr4 155.385(14) . .
Se2 Pr2 Pr3 Pr4 -29.777(11) . .
Se1 Pr2 Pr3 Pr4 118.299(14) 3_565 .
Se6 Pr2 Pr3 Pr4 50.92(3) . .
O3 Pr2 Pr4 O1 111.89(19) . .
Se7 Pr2 Pr4 O1 32.68(15) . .
Se1 Pr2 Pr4 O1 -132.17(15) . .
Se8 Pr2 Pr4 O1 -72.84(16) . .
Se2 Pr2 Pr4 O1 133.38(15) . .
Se1 Pr2 Pr4 O1 -50.02(15) 3_565 .
Se6 Pr2 Pr4 O1 -166.85(15) . .
Pr3 Pr2 Pr4 O1 -7.44(15) . .
O1 Pr2 Pr4 O5 -96.8(2) . .
O3 Pr2 Pr4 O5 15.09(18) . .
Se7 Pr2 Pr4 O5 -64.11(15) . .
Se1 Pr2 Pr4 O5 131.04(15) . .
Se8 Pr2 Pr4 O5 -169.64(15) . .
Se2 Pr2 Pr4 O5 36.58(15) . .
Se1 Pr2 Pr4 O5 -146.81(15) 3_565 .
Se6 Pr2 Pr4 O5 96.36(15) . .
Pr3 Pr2 Pr4 O5 -104.23(15) . .
O1 Pr2 Pr4 Se8 89.18(15) . 3_565
O3 Pr2 Pr4 Se8 -158.94(11) . 3_565
Se7 Pr2 Pr4 Se8 121.859(18) . 3_565
Se1 Pr2 Pr4 Se8 -42.991(18) . 3_565
Se8 Pr2 Pr4 Se8 16.33(4) . 3_565
Se2 Pr2 Pr4 Se8 -137.45(2) . 3_565
Se1 Pr2 Pr4 Se8 39.160(18) 3_565 3_565
Se6 Pr2 Pr4 Se8 -77.672(18) . 3_565
Pr3 Pr2 Pr4 Se8 81.740(15) . 3_565
O1 Pr2 Pr4 Se1 132.17(15) . .
O3 Pr2 Pr4 Se1 -115.94(11) . .
Se7 Pr2 Pr4 Se1 164.851(18) . .
Se8 Pr2 Pr4 Se1 59.33(4) . .
Se2 Pr2 Pr4 Se1 -94.46(2) . .
Se1 Pr2 Pr4 Se1 82.152(19) 3_565 .
Se6 Pr2 Pr4 Se1 -34.681(16) . .
Pr3 Pr2 Pr4 Se1 124.731(15) . .
O1 Pr2 Pr4 Se9 -2.43(15) . .
O3 Pr2 Pr4 Se9 109.45(11) . .
Se7 Pr2 Pr4 Se9 30.250(19) . .
Se1 Pr2 Pr4 Se9 -134.60(2) . .
Se8 Pr2 Pr4 Se9 -75.28(4) . .
Se2 Pr2 Pr4 Se9 130.94(2) . .
Se1 Pr2 Pr4 Se9 -52.449(17) 3_565 .
Se6 Pr2 Pr4 Se9 -169.282(16) . .
Pr3 Pr2 Pr4 Se9 -9.870(14) . .
O1 Pr2 Pr4 Se2 -133.38(15) . .
O3 Pr2 Pr4 Se2 -21.49(11) . .
Se7 Pr2 Pr4 Se2 -100.694(18) . .
Se1 Pr2 Pr4 Se2 94.455(19) . .
Se8 Pr2 Pr4 Se2 153.78(4) . .
Se1 Pr2 Pr4 Se2 176.607(17) 3_565 .
Se6 Pr2 Pr4 Se2 59.774(17) . .
Pr3 Pr2 Pr4 Se2 -140.814(15) . .
O1 Pr2 Pr4 Se3 169.42(15) . .
O3 Pr2 Pr4 Se3 -78.69(11) . .
Se7 Pr2 Pr4 Se3 -157.896(17) . .
Se1 Pr2 Pr4 Se3 37.253(17) . .
Se8 Pr2 Pr4 Se3 96.58(4) . .
Se2 Pr2 Pr4 Se3 -57.202(18) . .
Se1 Pr2 Pr4 Se3 119.405(16) 3_565 .
Se6 Pr2 Pr4 Se3 2.572(17) . .
Pr3 Pr2 Pr4 Se3 161.984(14) . .
O1 Pr2 Pr4 Pr3 7.44(15) . .
O3 Pr2 Pr4 Pr3 119.32(11) . .
Se7 Pr2 Pr4 Pr3 40.120(13) . .
Se1 Pr2 Pr4 Pr3 -124.731(15) . .
Se8 Pr2 Pr4 Pr3 -65.41(3) . .
Se2 Pr2 Pr4 Pr3 140.814(15) . .
Se1 Pr2 Pr4 Pr3 -42.580(11) 3_565 .
Se6 Pr2 Pr4 Pr3 -159.412(12) . .
O4 Pr3 Pr4 O1 -122.9(2) . .
Se1 Pr3 Pr4 O1 52.89(17) 3_565 .
Se7 Pr3 Pr4 O1 -31.88(17) . .
Se6 Pr3 Pr4 O1 117.01(17) 3_565 .
Se9 Pr3 Pr4 O1 -159.55(17) . .
Se5 Pr3 Pr4 O1 46.68(18) 3_565 .
Pr2 Pr3 Pr4 O1 8.44(17) . .
O1 Pr3 Pr4 O5 117.0(2) . .
O4 Pr3 Pr4 O5 -5.85(16) . .
Se1 Pr3 Pr4 O5 169.92(11) 3_565 .
Se7 Pr3 Pr4 O5 85.15(11) . .
Se6 Pr3 Pr4 O5 -125.96(11) 3_565 .
Se9 Pr3 Pr4 O5 -42.52(11) . .
Se5 Pr3 Pr4 O5 163.71(12) 3_565 .
Pr2 Pr3 Pr4 O5 125.47(11) . .
O1 Pr3 Pr4 Se8 -116.39(17) . 3_565
O4 Pr3 Pr4 Se8 120.73(12) . 3_565
Se1 Pr3 Pr4 Se8 -63.505(16) 3_565 3_565
Se7 Pr3 Pr4 Se8 -148.277(16) . 3_565
Se6 Pr3 Pr4 Se8 0.616(17) 3_565 3_565
Se9 Pr3 Pr4 Se8 84.056(19) . 3_565
Se5 Pr3 Pr4 Se8 -69.72(6) 3_565 3_565
Pr2 Pr3 Pr4 Se8 -107.956(13) . 3_565
O1 Pr3 Pr4 Se1 -48.25(17) . .
O4 Pr3 Pr4 Se1 -171.12(12) . .
Se1 Pr3 Pr4 Se1 4.640(19) 3_565 .
Se7 Pr3 Pr4 Se1 -80.132(17) . .
Se6 Pr3 Pr4 Se1 68.761(16) 3_565 .
Se9 Pr3 Pr4 Se1 152.20(2) . .
Se5 Pr3 Pr4 Se1 -1.57(6) 3_565 .
Pr2 Pr3 Pr4 Se1 -39.810(12) . .
O1 Pr3 Pr4 Se9 159.55(17) . .
O4 Pr3 Pr4 Se9 36.67(12) . .
Se1 Pr3 Pr4 Se9 -147.561(19) 3_565 .
Se7 Pr3 Pr4 Se9 127.67(2) . .
Se6 Pr3 Pr4 Se9 -83.440(19) 3_565 .
Se5 Pr3 Pr4 Se9 -153.77(6) 3_565 .
Pr2 Pr3 Pr4 Se9 167.988(17) . .
O1 Pr3 Pr4 Se2 22.14(17) . .
O4 Pr3 Pr4 Se2 -100.73(12) . .
Se1 Pr3 Pr4 Se2 75.033(17) 3_565 .
Se7 Pr3 Pr4 Se2 -9.740(16) . .
Se6 Pr3 Pr4 Se2 139.154(16) 3_565 .
Se9 Pr3 Pr4 Se2 -137.41(2) . .
Se5 Pr3 Pr4 Se2 68.82(6) 3_565 .
Pr2 Pr3 Pr4 Se2 30.582(12) . .
O1 Pr3 Pr4 Se3 -73.46(18) . .
O4 Pr3 Pr4 Se3 163.67(13) . .
Se1 Pr3 Pr4 Se3 -20.57(5) 3_565 .
Se7 Pr3 Pr4 Se3 -105.34(4) . .
Se6 Pr3 Pr4 Se3 43.55(5) 3_565 .
Se9 Pr3 Pr4 Se3 126.99(5) . .
Se5 Pr3 Pr4 Se3 -26.78(8) 3_565 .
Pr2 Pr3 Pr4 Se3 -65.02(4) . .
O1 Pr3 Pr4 Pr2 -8.44(17) . .
O4 Pr3 Pr4 Pr2 -131.31(12) . .
Se1 Pr3 Pr4 Pr2 44.451(12) 3_565 .
Se7 Pr3 Pr4 Pr2 -40.322(12) . .
Se6 Pr3 Pr4 Pr2 108.572(13) 3_565 .
Se9 Pr3 Pr4 Pr2 -167.988(17) . .
Se5 Pr3 Pr4 Pr2 38.24(6) 3_565 .
O1 Pr4 Se1 Pr1 125.45(9) . .
O5 Pr4 Se1 Pr1 -11.83(16) . .
Se8 Pr4 Se1 Pr1 -123.408(19) 3_565 .
Se9 Pr4 Se1 Pr1 178.24(2) . .
Se2 Pr4 Se1 Pr1 44.936(15) . .
Se3 Pr4 Se1 Pr1 -41.696(15) . .
Pr2 Pr4 Se1 Pr1 101.521(16) . .
Pr3 Pr4 Se1 Pr1 146.569(12) . .
O1 Pr4 Se1 Pr3 -67.8(2) . 3_565
O5 Pr4 Se1 Pr3 155.0(2) . 3_565
Se8 Pr4 Se1 Pr3 43.38(18) 3_565 3_565
Se9 Pr4 Se1 Pr3 -14.97(19) . 3_565
Se2 Pr4 Se1 Pr3 -148.28(18) . 3_565
Se3 Pr4 Se1 Pr3 125.09(18) . 3_565
Pr2 Pr4 Se1 Pr3 -91.69(18) . 3_565
Pr3 Pr4 Se1 Pr3 -46.64(18) . 3_565
O1 Pr4 Se1 Pr2 23.93(9) . .
O5 Pr4 Se1 Pr2 -113.35(16) . .
Se8 Pr4 Se1 Pr2 135.071(18) 3_565 .
Se9 Pr4 Se1 Pr2 76.72(3) . .
Se2 Pr4 Se1 Pr2 -56.585(14) . .
Se3 Pr4 Se1 Pr2 -143.217(16) . .
Pr3 Pr4 Se1 Pr2 45.048(12) . .
O1 Pr4 Se1 Pr2 -70.51(9) . 3_565
O5 Pr4 Se1 Pr2 152.20(16) . 3_565
Se8 Pr4 Se1 Pr2 40.626(16) 3_565 3_565
Se9 Pr4 Se1 Pr2 -17.72(3) . 3_565
Se2 Pr4 Se1 Pr2 -151.029(19) . 3_565
Se3 Pr4 Se1 Pr2 122.338(17) . 3_565
Pr2 Pr4 Se1 Pr2 -94.445(16) . 3_565
Pr3 Pr4 Se1 Pr2 -49.397(13) . 3_565
O2 Pr1 Se1 Pr4 85.61(16) . .
Se4 Pr1 Se1 Pr4 -74.14(3) . .
Se3 Pr1 Se1 Pr4 44.062(16) . .
Se5 Pr1 Se1 Pr4 142.549(18) . .
Se2 Pr1 Se1 Pr4 -43.707(14) . .
Se6 Pr1 Se1 Pr4 -131.124(18) . .
O2 Pr1 Se1 Pr3 -92.93(16) . 3_565
Se4 Pr1 Se1 Pr3 107.32(3) . 3_565
Se3 Pr1 Se1 Pr3 -134.480(18) . 3_565
Se5 Pr1 Se1 Pr3 -35.993(16) . 3_565
Se2 Pr1 Se1 Pr3 137.751(18) . 3_565
Se6 Pr1 Se1 Pr3 50.334(15) . 3_565
O2 Pr1 Se1 Pr2 164.84(16) . .
Se4 Pr1 Se1 Pr2 5.09(3) . .
Se3 Pr1 Se1 Pr2 123.286(18) . .
Se5 Pr1 Se1 Pr2 -138.227(19) . .
Se2 Pr1 Se1 Pr2 35.518(15) . .
Se6 Pr1 Se1 Pr2 -51.900(15) . .
O2 Pr1 Se1 Pr2 -36.13(18) . 3_565
Se4 Pr1 Se1 Pr2 164.12(5) . 3_565
Se3 Pr1 Se1 Pr2 -77.68(6) . 3_565
Se5 Pr1 Se1 Pr2 20.81(6) . 3_565
Se2 Pr1 Se1 Pr2 -165.45(6) . 3_565
Se6 Pr1 Se1 Pr2 107.13(6) . 3_565
O1 Pr2 Se1 Pr4 -23.38(9) . .
O3 Pr2 Se1 Pr4 106.84(12) . .
Se7 Pr2 Se1 Pr4 -24.87(3) . .
Se8 Pr2 Se1 Pr4 -155.533(16) . .
Se2 Pr2 Se1 Pr4 55.294(14) . .
Se1 Pr2 Se1 Pr4 -95.546(15) 3_565 .
Se6 Pr2 Se1 Pr4 139.704(18) . .
Pr3 Pr2 Se1 Pr4 -46.260(12) . .
O1 Pr2 Se1 Pr1 -114.47(9) . .
O3 Pr2 Se1 Pr1 15.75(12) . .
Se7 Pr2 Se1 Pr1 -115.96(3) . .
Se8 Pr2 Se1 Pr1 113.378(19) . .
Se2 Pr2 Se1 Pr1 -35.795(16) . .
Se1 Pr2 Se1 Pr1 173.36(2) 3_565 .
Se6 Pr2 Se1 Pr1 48.615(15) . .
Pr3 Pr2 Se1 Pr1 -137.350(14) . .
Pr4 Pr2 Se1 Pr1 -91.089(17) . .
O1 Pr2 Se1 Pr3 150.11(9) . 3_565
O3 Pr2 Se1 Pr3 -79.67(12) . 3_565
Se7 Pr2 Se1 Pr3 148.62(2) . 3_565
Se8 Pr2 Se1 Pr3 17.96(2) . 3_565
Se2 Pr2 Se1 Pr3 -131.216(18) . 3_565
Se1 Pr2 Se1 Pr3 77.944(16) 3_565 3_565
Se6 Pr2 Se1 Pr3 -46.806(16) . 3_565
Pr3 Pr2 Se1 Pr3 127.230(13) . 3_565
Pr4 Pr2 Se1 Pr3 173.49(2) . 3_565
O1 Pr2 Se1 Pr2 72.16(9) . 3_565
O3 Pr2 Se1 Pr2 -157.61(12) . 3_565
Se7 Pr2 Se1 Pr2 70.68(3) . 3_565
Se8 Pr2 Se1 Pr2 -59.987(19) . 3_565
Se2 Pr2 Se1 Pr2 150.840(19) . 3_565
Se1 Pr2 Se1 Pr2 0.0 3_565 3_565
Se6 Pr2 Se1 Pr2 -124.750(18) . 3_565
Pr3 Pr2 Se1 Pr2 49.285(12) . 3_565
Pr4 Pr2 Se1 Pr2 95.545(15) . 3_565
O1 Pr4 Se2 C1 92.7(2) . .
O5 Pr4 Se2 C1 -38.4(2) . .
Se8 Pr4 Se2 C1 -172.6(2) 3_565 .
Se1 Pr4 Se2 C1 171.5(2) . .
Se9 Pr4 Se2 C1 35.6(2) . .
Se3 Pr4 Se2 C1 -116.4(2) . .
Pr2 Pr4 Se2 C1 116.0(2) . .
Pr3 Pr4 Se2 C1 82.3(2) . .
O1 Pr4 Se2 Pr2 -23.31(9) . .
O5 Pr4 Se2 Pr2 -154.38(10) . .
Se8 Pr4 Se2 Pr2 71.40(3) 3_565 .
Se1 Pr4 Se2 Pr2 55.531(14) . .
Se9 Pr4 Se2 Pr2 -80.44(3) . .
Se3 Pr4 Se2 Pr2 127.589(15) . .
Pr3 Pr4 Se2 Pr2 -33.742(12) . .
O1 Pr4 Se2 Pr1 -121.92(9) . .
O5 Pr4 Se2 Pr1 107.01(10) . .
Se8 Pr4 Se2 Pr1 -27.21(3) 3_565 .
Se1 Pr4 Se2 Pr1 -43.076(15) . .
Se9 Pr4 Se2 Pr1 -179.05(2) . .
Se3 Pr4 Se2 Pr1 28.981(16) . .
Pr2 Pr4 Se2 Pr1 -98.608(16) . .
Pr3 Pr4 Se2 Pr1 -132.350(13) . .
O1 Pr2 Se2 C1 -93.9(2) . .
O3 Pr2 Se2 C1 45.5(2) . .
Se7 Pr2 Se2 C1 -30.53(18) . .
Se1 Pr2 Se2 C1 -172.08(18) . .
Se8 Pr2 Se2 C1 87.32(18) . .
Se1 Pr2 Se2 C1 -122.13(18) 3_565 .
Se6 Pr2 Se2 C1 124.85(18) . .
Pr3 Pr2 Se2 C1 -82.23(18) . .
Pr4 Pr2 Se2 C1 -116.77(18) . .
O1 Pr2 Se2 Pr4 22.86(8) . .
O3 Pr2 Se2 Pr4 162.31(9) . .
Se7 Pr2 Se2 Pr4 86.240(16) . .
Se1 Pr2 Se2 Pr4 -55.315(13) . .
Se8 Pr2 Se2 Pr4 -155.92(3) . .
Se1 Pr2 Se2 Pr4 -5.36(3) 3_565 .
Se6 Pr2 Se2 Pr4 -118.385(15) . .
Pr3 Pr2 Se2 Pr4 34.538(13) . .
O1 Pr2 Se2 Pr1 112.27(9) . .
O3 Pr2 Se2 Pr1 -108.29(9) . .
Se7 Pr2 Se2 Pr1 175.648(15) . .
Se1 Pr2 Se2 Pr1 34.093(14) . .
Se8 Pr2 Se2 Pr1 -66.51(4) . .
Se1 Pr2 Se2 Pr1 84.05(3) 3_565 .
Se6 Pr2 Se2 Pr1 -28.977(14) . .
Pr3 Pr2 Se2 Pr1 123.946(13) . .
Pr4 Pr2 Se2 Pr1 89.408(15) . .
O2 Pr1 Se2 C1 36.5(3) . .
Se4 Pr1 Se2 C1 -24.6(2) . .
Se3 Pr1 Se2 C1 104.6(2) . .
Se5 Pr1 Se2 C1 -170.3(2) . .
Se1 Pr1 Se2 C1 178.8(2) . .
Se6 Pr1 Se2 C1 -115.5(2) . .
O2 Pr1 Se2 Pr4 -98.85(12) . .
Se4 Pr1 Se2 Pr4 -159.98(2) . .
Se3 Pr1 Se2 Pr4 -30.797(16) . .
Se5 Pr1 Se2 Pr4 54.33(4) . .
Se1 Pr1 Se2 Pr4 43.468(15) . .
Se6 Pr1 Se2 Pr4 109.089(17) . .
O2 Pr1 Se2 Pr2 -176.80(12) . .
Se4 Pr1 Se2 Pr2 122.07(2) . .
Se3 Pr1 Se2 Pr2 -108.744(17) . .
Se5 Pr1 Se2 Pr2 -23.62(4) . .
Se1 Pr1 Se2 Pr2 -34.479(15) . .
Se6 Pr1 Se2 Pr2 31.142(15) . .
O2 Pr1 Se3 C7 50.2(2) . .
Se4 Pr1 Se3 C7 -24.17(19) . .
Se5 Pr1 Se3 C7 130.73(19) . .
Se1 Pr1 Se3 C7 -153.90(19) . .
Se2 Pr1 Se3 C7 -83.58(19) . .
Se6 Pr1 Se3 C7 -147.77(19) . .
O2 Pr1 Se3 Pr4 162.90(9) . .
Se4 Pr1 Se3 Pr4 88.55(2) . .
Se5 Pr1 Se3 Pr4 -116.552(17) . .
Se1 Pr1 Se3 Pr4 -41.187(14) . .
Se2 Pr1 Se3 Pr4 29.140(15) . .
Se6 Pr1 Se3 Pr4 -35.05(3) . .
O1 Pr4 Se3 C7 124.4(2) . .
O5 Pr4 Se3 C7 -17.1(2) . .
Se8 Pr4 Se3 C7 -143.1(2) 3_565 .
Se1 Pr4 Se3 C7 145.3(2) . .
Se9 Pr4 Se3 C7 -76.4(2) . .
Se2 Pr4 Se3 C7 73.0(2) . .
Pr2 Pr4 Se3 C7 115.2(2) . .
Pr3 Pr4 Se3 C7 172.2(2) . .
O1 Pr4 Se3 Pr1 21.16(14) . .
O5 Pr4 Se3 Pr1 -120.35(10) . .
Se8 Pr4 Se3 Pr1 113.649(17) 3_565 .
Se1 Pr4 Se3 Pr1 41.989(15) . .
Se9 Pr4 Se3 Pr1 -179.65(2) . .
Se2 Pr4 Se3 Pr1 -30.262(15) . .
Pr2 Pr4 Se3 Pr1 11.915(17) . .
Pr3 Pr4 Se3 Pr1 68.90(5) . .
O2 Pr1 Se4 C13 44.9(2) . .
Se3 Pr1 Se4 C13 117.2(2) . .
Se5 Pr1 Se4 C13 -25.0(2) . .
Se1 Pr1 Se4 C13 -147.3(2) . .
Se2 Pr1 Se4 C13 -177.5(2) . .
Se6 Pr1 Se4 C13 -98.6(2) . .
O2 Pr1 Se5 C19 -69.5(2) . .
Se4 Pr1 Se5 C19 0.95(19) . .
Se3 Pr1 Se5 C19 -147.76(18) . .
Se1 Pr1 Se5 C19 141.29(18) . .
Se2 Pr1 Se5 C19 130.92(19) . .
Se6 Pr1 Se5 C19 76.83(18) . .
O2 Pr1 Se5 Pr3 -175.99(10) . 3_565
Se4 Pr1 Se5 Pr3 -105.54(3) . 3_565
Se3 Pr1 Se5 Pr3 105.745(17) . 3_565
Se1 Pr1 Se5 Pr3 34.797(15) . 3_565
Se2 Pr1 Se5 Pr3 24.42(4) . 3_565
Se6 Pr1 Se5 Pr3 -29.669(15) . 3_565
O2 Pr1 Se6 C25 -27.5(3) . .
Se4 Pr1 Se6 C25 46.9(2) . .
Se3 Pr1 Se6 C25 -177.9(2) . .
Se5 Pr1 Se6 C25 -91.1(2) . .
Se1 Pr1 Se6 C25 -171.3(2) . .
Se2 Pr1 Se6 C25 116.7(2) . .
O2 Pr1 Se6 Pr3 94.00(14) . 3_565
Se4 Pr1 Se6 Pr3 168.365(18) . 3_565
Se3 Pr1 Se6 Pr3 -56.39(3) . 3_565
Se5 Pr1 Se6 Pr3 30.406(16) . 3_565
Se1 Pr1 Se6 Pr3 -49.844(14) . 3_565
Se2 Pr1 Se6 Pr3 -121.792(16) . 3_565
O2 Pr1 Se6 Pr2 -172.15(14) . .
Se4 Pr1 Se6 Pr2 -97.783(17) . .
Se3 Pr1 Se6 Pr2 37.46(3) . .
Se5 Pr1 Se6 Pr2 124.257(16) . .
Se1 Pr1 Se6 Pr2 44.008(13) . .
Se2 Pr1 Se6 Pr2 -27.941(13) . .
O1 Pr2 Se6 C25 -158.2(3) . .
O3 Pr2 Se6 C25 -24.9(3) . .
Se7 Pr2 Se6 C25 -23.2(3) . .
Se1 Pr2 Se6 C25 -179.7(3) . .
Se8 Pr2 Se6 C25 57.0(3) . .
Se2 Pr2 Se6 C25 -105.9(3) . .
Se1 Pr2 Se6 C25 114.6(3) 3_565 .
Pr3 Pr2 Se6 C25 166.8(3) . .
Pr4 Pr2 Se6 C25 -149.3(3) . .
O1 Pr2 Se6 Pr3 66.93(11) . 3_565
O3 Pr2 Se6 Pr3 -159.75(9) . 3_565
Se7 Pr2 Se6 Pr3 -158.14(4) . 3_565
Se1 Pr2 Se6 Pr3 45.410(15) . 3_565
Se8 Pr2 Se6 Pr3 -77.873(17) . 3_565
Se2 Pr2 Se6 Pr3 119.196(18) . 3_565
Se1 Pr2 Se6 Pr3 -20.28(2) 3_565 3_565
Pr3 Pr2 Se6 Pr3 31.95(4) . 3_565
Pr4 Pr2 Se6 Pr3 75.771(15) . 3_565
O1 Pr2 Se6 Pr1 -23.69(11) . .
O3 Pr2 Se6 Pr1 109.62(9) . .
Se7 Pr2 Se6 Pr1 111.23(4) . .
Se1 Pr2 Se6 Pr1 -45.217(15) . .
Se8 Pr2 Se6 Pr1 -168.500(15) . .
Se2 Pr2 Se6 Pr1 28.569(14) . .
Se1 Pr2 Se6 Pr1 -110.910(17) 3_565 .
Pr3 Pr2 Se6 Pr1 -58.68(3) . .
Pr4 Pr2 Se6 Pr1 -14.856(14) . .
O1 Pr3 Se7 C31 140.2(2) . .
O4 Pr3 Se7 C31 -86.6(2) . .
Se1 Pr3 Se7 C31 64.80(19) 3_565 .
Se6 Pr3 Se7 C31 51.30(19) 3_565 .
Se9 Pr3 Se7 C31 -160.78(19) . .
Se5 Pr3 Se7 C31 -11.17(19) 3_565 .
Pr2 Pr3 Se7 C31 109.65(19) . .
Pr4 Pr3 Se7 C31 155.51(19) . .
O1 Pr3 Se7 Pr2 30.51(9) . .
O4 Pr3 Se7 Pr2 163.77(11) . .
Se1 Pr3 Se7 Pr2 -44.846(14) 3_565 .
Se6 Pr3 Se7 Pr2 -58.35(4) 3_565 .
Se9 Pr3 Se7 Pr2 89.57(2) . .
Se5 Pr3 Se7 Pr2 -120.819(16) 3_565 .
Pr4 Pr3 Se7 Pr2 45.861(13) . .
O1 Pr2 Se7 C31 -147.7(2) . .
O3 Pr2 Se7 C31 69.3(2) . .
Se1 Pr2 Se7 C31 -146.15(19) . .
Se8 Pr2 Se7 C31 -10.23(19) . .
Se2 Pr2 Se7 C31 144.77(19) . .
Se1 Pr2 Se7 C31 -74.91(19) 3_565 .
Se6 Pr2 Se7 C31 67.72(19) . .
Pr3 Pr2 Se7 C31 -118.07(19) . .
Pr4 Pr2 Se7 C31 -165.05(19) . .
O1 Pr2 Se7 Pr3 -29.61(9) . .
O3 Pr2 Se7 Pr3 -172.61(9) . .
Se1 Pr2 Se7 Pr3 -28.08(3) . .
Se8 Pr2 Se7 Pr3 107.847(16) . .
Se2 Pr2 Se7 Pr3 -97.159(16) . .
Se1 Pr2 Se7 Pr3 43.167(14) 3_565 .
Se6 Pr2 Se7 Pr3 -174.20(4) . .
Pr4 Pr2 Se7 Pr3 -46.972(13) . .
O1 Pr2 Se8 C37A 167.3(3) . .
O3 Pr2 Se8 C37A 27.0(3) . .
Se7 Pr2 Se8 C37A 105.2(3) . .
Se1 Pr2 Se8 C37A -102.9(3) . .
Se2 Pr2 Se8 C37A -14.4(3) . .
Se1 Pr2 Se8 C37A -174.3(3) 3_565 .
Se6 Pr2 Se8 C37A -50.8(3) . .
Pr3 Pr2 Se8 C37A 155.0(3) . .
Pr4 Pr2 Se8 C37A -149.1(3) . .
O1 Pr2 Se8 C37B 171.2(6) . .
O3 Pr2 Se8 C37B 31.0(6) . .
Se7 Pr2 Se8 C37B 109.1(6) . .
Se1 Pr2 Se8 C37B -99.0(6) . .
Se2 Pr2 Se8 C37B -10.4(6) . .
Se1 Pr2 Se8 C37B -170.4(6) 3_565 .
Se6 Pr2 Se8 C37B -46.8(6) . .
Pr3 Pr2 Se8 C37B 159.0(6) . .
Pr4 Pr2 Se8 C37B -145.1(6) . .
O1 Pr2 Se8 Pr4 -59.53(12) . 3_565
O3 Pr2 Se8 Pr4 160.22(9) . 3_565
Se7 Pr2 Se8 Pr4 -121.620(18) . 3_565
Se1 Pr2 Se8 Pr4 30.29(2) . 3_565
Se2 Pr2 Se8 Pr4 118.82(3) . 3_565
Se1 Pr2 Se8 Pr4 -41.147(16) 3_565 3_565
Se6 Pr2 Se8 Pr4 82.418(18) . 3_565
Pr3 Pr2 Se8 Pr4 -71.790(18) . 3_565
Pr4 Pr2 Se8 Pr4 -15.89(4) . 3_565
O1 Pr4 Se9 C43 -80.2(2) . .
O5 Pr4 Se9 C43 53.8(2) . .
Se8 Pr4 Se9 C43 175.40(18) 3_565 .
Se1 Pr4 Se9 C43 -132.26(18) . .
Se2 Pr4 Se9 C43 -23.53(19) . .
Se3 Pr4 Se9 C43 112.47(19) . .
Pr2 Pr4 Se9 C43 -78.91(18) . .
Pr3 Pr4 Se9 C43 -89.84(18) . .
O1 Pr4 Se9 Pr3 9.61(8) . .
O5 Pr4 Se9 Pr3 143.66(10) . .
Se8 Pr4 Se9 Pr3 -94.755(16) 3_565 .
Se1 Pr4 Se9 Pr3 -42.42(3) . .
Se2 Pr4 Se9 Pr3 66.32(3) . .
Se3 Pr4 Se9 Pr3 -157.68(2) . .
Pr2 Pr4 Se9 Pr3 10.931(15) . .
O1 Pr3 Se9 C43 83.9(2) . .
O4 Pr3 Se9 C43 -53.5(2) . .
Se1 Pr3 Se9 C43 138.56(18) 3_565 .
Se7 Pr3 Se9 C43 28.04(18) . .
Se6 Pr3 Se9 C43 -168.34(18) 3_565 .
Se5 Pr3 Se9 C43 -96.15(18) 3_565 .
Pr2 Pr3 Se9 C43 82.77(18) . .
Pr4 Pr3 Se9 C43 93.63(18) . .
O1 Pr3 Se9 Pr4 -9.73(8) . .
O4 Pr3 Se9 Pr4 -147.13(11) . .
Se1 Pr3 Se9 Pr4 44.93(2) 3_565 .
Se7 Pr3 Se9 Pr4 -65.59(2) . .
Se6 Pr3 Se9 Pr4 98.030(16) 3_565 .
Se5 Pr3 Se9 Pr4 170.22(2) 3_565 .
Pr2 Pr3 Se9 Pr4 -10.861(15) . .
O4 Pr3 O1 Pr4 74.6(2) . .
Se1 Pr3 O1 Pr4 -124.15(17) 3_565 .
Se7 Pr3 O1 Pr4 145.70(18) . .
Se6 Pr3 O1 Pr4 -67.97(17) 3_565 .
Se9 Pr3 O1 Pr4 15.84(13) . .
Se5 Pr3 O1 Pr4 -164.11(7) 3_565 .
Pr2 Pr3 O1 Pr4 -166.2(3) . .
O4 Pr3 O1 Pr2 -119.19(18) . .
Se1 Pr3 O1 Pr2 42.05(11) 3_565 .
Se7 Pr3 O1 Pr2 -48.10(11) . .
Se6 Pr3 O1 Pr2 98.23(13) 3_565 .
Se9 Pr3 O1 Pr2 -177.96(15) . .
Se5 Pr3 O1 Pr2 2.1(2) 3_565 .
Pr4 Pr3 O1 Pr2 166.2(3) . .
O5 Pr4 O1 Pr3 -81.8(2) . .
Se8 Pr4 O1 Pr3 66.87(16) 3_565 .
Se1 Pr4 O1 Pr3 129.58(17) . .
Se9 Pr4 O1 Pr3 -16.15(14) . .
Se2 Pr4 O1 Pr3 -157.70(17) . .
Se3 Pr4 O1 Pr3 149.81(9) . .
Pr2 Pr4 O1 Pr3 166.2(3) . .
O5 Pr4 O1 Pr2 112.03(18) . .
Se8 Pr4 O1 Pr2 -99.33(13) 3_565 .
Se1 Pr4 O1 Pr2 -36.62(11) . .
Se9 Pr4 O1 Pr2 177.65(15) . .
Se2 Pr4 O1 Pr2 36.09(11) . .
Se3 Pr4 O1 Pr2 -16.4(2) . .
Pr3 Pr4 O1 Pr2 -166.2(3) . .
O3 Pr2 O1 Pr3 99.78(19) . .
Se7 Pr2 O1 Pr3 48.26(12) . .
Se1 Pr2 O1 Pr3 -130.75(15) . .
Se8 Pr2 O1 Pr3 -23.5(2) . .
Se2 Pr2 O1 Pr3 157.28(15) . .
Se1 Pr2 O1 Pr3 -41.16(11) 3_565 .
Se6 Pr2 O1 Pr3 -150.08(8) . .
Pr4 Pr2 O1 Pr3 -167.2(3) . .
O3 Pr2 O1 Pr4 -93.04(19) . .
Se7 Pr2 O1 Pr4 -144.56(16) . .
Se1 Pr2 O1 Pr4 36.43(11) . .
Se8 Pr2 O1 Pr4 143.64(9) . .
Se2 Pr2 O1 Pr4 -35.54(11) . .
Se1 Pr2 O1 Pr4 126.03(15) 3_565 .
Se6 Pr2 O1 Pr4 17.1(2) . .
Pr3 Pr2 O1 Pr4 167.2(3) . .
Se4 Pr1 O2 C52 13.4(5) . .
Se3 Pr1 O2 C52 -111.6(5) . .
Se5 Pr1 O2 C52 152.5(5) . .
Se1 Pr1 O2 C52 -151.7(5) . .
Se2 Pr1 O2 C52 -42.4(6) . .
Se6 Pr1 O2 C52 89.1(5) . .
Se4 Pr1 O2 C49 -170.4(5) . .
Se3 Pr1 O2 C49 64.5(5) . .
Se5 Pr1 O2 C49 -31.3(5) . .
Se1 Pr1 O2 C49 24.4(6) . .
Se2 Pr1 O2 C49 133.8(5) . .
Se6 Pr1 O2 C49 -94.8(5) . .
O1 Pr2 O3 C53 -86.5(5) . .
Se7 Pr2 O3 C53 -38.7(4) . .
Se1 Pr2 O3 C53 169.5(4) . .
Se8 Pr2 O3 C53 56.5(4) . .
Se2 Pr2 O3 C53 -142.3(5) . .
Se1 Pr2 O3 C53 25.5(5) 3_565 .
Se6 Pr2 O3 C53 140.7(5) . .
Pr3 Pr2 O3 C53 -46.0(5) . .
Pr4 Pr2 O3 C53 -125.6(4) . .
O1 Pr2 O3 C56 90.2(4) . .
Se7 Pr2 O3 C56 138.1(4) . .
Se1 Pr2 O3 C56 -13.8(5) . .
Se8 Pr2 O3 C56 -126.8(4) . .
Se2 Pr2 O3 C56 34.4(4) . .
Se1 Pr2 O3 C56 -157.7(4) 3_565 .
Se6 Pr2 O3 C56 -42.6(4) . .
Pr3 Pr2 O3 C56 130.7(4) . .
Pr4 Pr2 O3 C56 51.1(5) . .
O1 Pr3 O4 C57 78.9(5) . .
Se1 Pr3 O4 C57 -61.6(6) 3_565 .
Se7 Pr3 O4 C57 16.6(5) . .
Se6 Pr3 O4 C57 -140.6(5) 3_565 .
Se9 Pr3 O4 C57 137.4(5) . .
Se5 Pr3 O4 C57 -67.8(5) 3_565 .
Pr2 Pr3 O4 C57 35.4(5) . .
Pr4 Pr3 O4 C57 109.6(5) . .
O1 Pr3 O4 C60 -103.6(5) . .
Se1 Pr3 O4 C60 115.9(5) 3_565 .
Se7 Pr3 O4 C60 -165.9(5) . .
Se6 Pr3 O4 C60 37.0(5) 3_565 .
Se9 Pr3 O4 C60 -45.1(5) . .
Se5 Pr3 O4 C60 109.7(5) 3_565 .
Pr2 Pr3 O4 C60 -147.0(4) . .
Pr4 Pr3 O4 C60 -72.8(5) . .
O1 Pr4 O5 C64 135.7(4) . .
Se8 Pr4 O5 C64 -8.4(5) 3_565 .
Se1 Pr4 O5 C64 -101.8(5) . .
Se9 Pr4 O5 C64 71.1(5) . .
Se2 Pr4 O5 C64 -153.7(5) . .
Se3 Pr4 O5 C64 -73.2(5) . .
Pr2 Pr4 O5 C64 178.3(4) . .
Pr3 Pr4 O5 C64 103.4(5) . .
O1 Pr4 O5 C61 -34.1(6) . .
Se8 Pr4 O5 C61 -178.2(5) 3_565 .
Se1 Pr4 O5 C61 88.3(6) . .
Se9 Pr4 O5 C61 -98.7(6) . .
Se2 Pr4 O5 C61 36.4(6) . .
Se3 Pr4 O5 C61 116.9(6) . .
Pr2 Pr4 O5 C61 8.4(6) . .
Pr3 Pr4 O5 C61 -66.5(6) . .
Pr4 Se2 C1 C6 100.1(5) . .
Pr2 Se2 C1 C6 -168.2(4) . .
Pr1 Se2 C1 C6 -26.4(6) . .
Pr4 Se2 C1 C2 -79.8(5) . .
Pr2 Se2 C1 C2 11.8(5) . .
Pr1 Se2 C1 C2 153.7(3) . .
C6 C1 C2 C3 0.1(8) . .
Se2 C1 C2 C3 -180.0(4) . .
C1 C2 C3 C4 -0.5(9) . .
C2 C3 C4 C5 0.7(9) . .
C3 C4 C5 C6 -0.5(9) . .
C2 C1 C6 C5 0.0(9) . .
Se2 C1 C6 C5 -179.9(4) . .
C4 C5 C6 C1 0.2(9) . .
Pr1 Se3 C7 C12 42.8(6) . .
Pr4 Se3 C7 C12 -52.8(6) . .
Pr1 Se3 C7 C8 -138.3(5) . .
Pr4 Se3 C7 C8 126.1(5) . .
C12 C7 C8 C9 2.5(10) . .
Se3 C7 C8 C9 -176.4(5) . .
C7 C8 C9 C10 -0.6(11) . .
C8 C9 C10 C11 -1.4(11) . .
C9 C10 C11 C12 1.4(11) . .
C8 C7 C12 C11 -2.5(10) . .
Se3 C7 C12 C11 176.5(6) . .
C10 C11 C12 C7 0.5(11) . .
Pr1 Se4 C13 C14 -142.5(5) . .
Pr1 Se4 C13 C18 37.0(6) . .
C18 C13 C14 C15 -1.6(10) . .
Se4 C13 C14 C15 177.8(5) . .
C13 C14 C15 C16 0.9(11) . .
C14 C15 C16 C17 0.1(11) . .
C15 C16 C17 C18 -0.3(11) . .
C16 C17 C18 C13 -0.6(11) . .
C14 C13 C18 C17 1.5(10) . .
Se4 C13 C18 C17 -177.9(5) . .
Pr1 Se5 C19 C24 -53.4(5) . .
Pr3 Se5 C19 C24 41.8(5) 3_565 .
Pr1 Se5 C19 C20 127.9(5) . .
Pr3 Se5 C19 C20 -136.8(5) 3_565 .
C24 C19 C20 C21 0.0(10) . .
Se5 C19 C20 C21 178.7(5) . .
C19 C20 C21 C22 -1.5(11) . .
C20 C21 C22 C23 2.1(11) . .
C21 C22 C23 C24 -1.4(11) . .
C20 C19 C24 C23 0.8(9) . .
Se5 C19 C24 C23 -177.9(5) . .
C22 C23 C24 C19 -0.1(11) . .
Pr3 Se6 C25 C26 -151.9(5) 3_565 .
Pr1 Se6 C25 C26 -45.5(6) . .
Pr2 Se6 C25 C26 80.7(6) . .
Pr3 Se6 C25 C30 23.9(7) 3_565 .
Pr1 Se6 C25 C30 130.3(6) . .
Pr2 Se6 C25 C30 -103.5(6) . .
C30 C25 C26 C27 2.4(11) . .
Se6 C25 C26 C27 178.3(6) . .
C25 C26 C27 C28 -0.2(13) . .
C26 C27 C28 C29 -3.7(17) . .
C27 C28 C29 C30 5.2(19) . .
C28 C29 C30 C25 -3.0(18) . .
C26 C25 C30 C29 -0.9(14) . .
Se6 C25 C30 C29 -176.8(8) . .
Pr3 Se7 C31 C32 -35.8(5) . .
Pr2 Se7 C31 C32 53.7(5) . .
Pr3 Se7 C31 C36 146.0(4) . .
Pr2 Se7 C31 C36 -124.5(4) . .
C36 C31 C32 C33 -0.7(9) . .
Se7 C31 C32 C33 -179.0(5) . .
C31 C32 C33 C34 0.7(10) . .
C32 C33 C34 C35 -0.3(11) . .
C33 C34 C35 C36 -0.1(11) . .
C34 C35 C36 C31 0.1(10) . .
C32 C31 C36 C35 0.3(9) . .
Se7 C31 C36 C35 178.6(5) . .
C37B Se8 C37A C42A -81(7) . .
Pr4 Se8 C37A C42A -76.4(5) 3_565 .
Pr2 Se8 C37A C42A 49.1(5) . .
C37B Se8 C37A C38A 101(7) . .
Pr4 Se8 C37A C38A 104.6(4) 3_565 .
Pr2 Se8 C37A C38A -129.8(4) . .
C42A C37A C38A C39A 0.3(5) . .
Se8 C37A C38A C39A 179.3(4) . .
C37A C38A C39A C40A 2.6(8) . .
C38A C39A C40A C41A -4.1(11) . .
C39A C40A C41A C42A 2.7(11) . .
C38A C37A C42A C41A -1.8(8) . .
Se8 C37A C42A C41A 179.3(5) . .
C40A C41A C42A C37A 0.4(11) . .
C37A Se8 C37B C38B 169(7) . .
Pr4 Se8 C37B C38B -6.5(8) 3_565 .
Pr2 Se8 C37B C38B 116.9(8) . .
C37A Se8 C37B C42B -11(7) . .
Pr4 Se8 C37B C42B 173.5(8) 3_565 .
Pr2 Se8 C37B C42B -63.1(8) . .
C42B C37B C38B C39B 0.0 . .
Se8 C37B C38B C39B 179.99(13) . .
C37B C38B C39B C40B 0.0 . .
C38B C39B C40B C41B 0.0 . .
C39B C40B C41B C42B 0.0 . .
C40B C41B C42B C37B 0.0 . .
C38B C37B C42B C41B 0.0 . .
Se8 C37B C42B C41B -179.99(12) . .
Pr4 Se9 C43 C48 45.3(6) . .
Pr3 Se9 C43 C48 -34.5(5) . .
Pr4 Se9 C43 C44 -135.8(5) . .
Pr3 Se9 C43 C44 144.5(5) . .
C48 C43 C44 C45 2.3(11) . .
Se9 C43 C44 C45 -176.7(6) . .
C43 C44 C45 C46 -1.5(13) . .
C44 C45 C46 C47 0.1(13) . .
C45 C46 C47 C48 0.5(12) . .
C46 C47 C48 C43 0.3(11) . .
C44 C43 C48 C47 -1.7(10) . .
Se9 C43 C48 C47 177.2(5) . .
C52 O2 C49 C50 22.8(8) . .
Pr1 O2 C49 C50 -154.2(5) . .
O2 C49 C50 C51 -2.2(9) . .
C49 C50 C51 C52 -17.9(8) . .
C49 O2 C52 C51 -34.1(7) . .
Pr1 O2 C52 C51 142.6(4) . .
C50 C51 C52 O2 32.1(7) . .
C56 O3 C53 C54 34.3(7) . .
Pr2 O3 C53 C54 -148.3(4) . .
O3 C53 C54 C55 -15.8(7) . .
C53 C54 C55 C56 -7.8(8) . .
C53 O3 C56 C55 -40.0(6) . .
Pr2 O3 C56 C55 142.8(4) . .
C54 C55 C56 O3 28.9(7) . .
C60 O4 C57 C58 2.0(8) . .
Pr3 O4 C57 C58 180.0(5) . .
O4 C57 C58 C59 -24.3(9) . .
C57 C58 C59 C60 37.0(9) . .
C57 O4 C60 C59 21.0(8) . .
Pr3 O4 C60 C59 -156.7(5) . .
C58 C59 C60 O4 -35.7(8) . .
C64 O5 C61 C62 -6.4(9) . .
Pr4 O5 C61 C62 164.0(6) . .
O5 C61 C62 C63 2.0(12) . .
C61 C62 C63 C64 3.4(17) . .
C62 C63 C64 O5 -7.3(16) . .
C61 O5 C64 C63 8.2(11) . .
Pr4 O5 C64 C63 -164.2(8) . .
C604 O6 C601 C602 -29.9(14) . .
O6 C601 C602 C603 37.4(16) . .
C601 C602 C603 C604 -29.5(16) . .
C601 O6 C604 C603 13.1(16) . .
C602 C603 C604 O6 10.0(17) . .
C704 O7 C701 C702 21.3(12) . .
O7 C701 C702 C703 -38.5(11) . .
C701 C702 C703 C704 39.3(11) . .
C701 O7 C704 C703 4.4(13) . .
C702 C703 C704 O7 -28.1(12) . .
C804 O8 C801 C802 8.2(19) . .
O8 C801 C802 C803 -32.0(15) . .
C801 C802 C803 C804 43.1(16) . .
C801 O8 C804 C803 18(2) . .
C802 C803 C804 O8 -37.0(17) . .
